data_7037554
loop_
_publ_author_name
'Ritchie, C.'
'Bryant, G.'

_publ_section_title
;
 Microwave assisted synthesis of a mono organoimido functionalized
 Anderson polyoxometalate.
;
_journal_issue 48
_journal_name_full 'Dalton transactions (Cambridge, England : 2003)'
_journal_page_first 20826
_journal_page_last 20829
_journal_paper_doi 10.1039/c5dt04000k
_journal_volume 44
_journal_year 2015
_chemical_formula_moiety '2(C8 Mn Mo12 N2 O42), 10(C16 H36 N1)'
_chemical_formula_sum 'C176 H388 Mn2 Mo24 N12 O84'
_chemical_formula_weight 6429.40
_space_group_crystal_system triclinic
_space_group_IT_number 2
_space_group_name_Hall '-P 1'
_space_group_name_H-M_alt 'P -1'
_symmetry_space_group_name_Hall '-P 1'
_symmetry_space_group_name_H-M 'P -1'
_audit_creation_date 2015-10-19
_audit_creation_method
;
Olex2 1.2
(compiled 2015.09.30 svn.r3233 for OlexSys, GUI svn.r5103)
;
_audit_update_record
;
2015-10-22 deposited with the CCDC.
2015-11-10 downloaded from the CCDC.
;
_cell_angle_alpha 101.568(2)
_cell_angle_beta 104.538(2)
_cell_angle_gamma 106.610(2)
_cell_formula_units_Z 2
_cell_length_a 18.6267(4)
_cell_length_b 26.5079(7)
_cell_length_c 34.0911(10)
_cell_measurement_reflns_used 19868
_cell_measurement_temperature 130.00(10)
_cell_measurement_theta_max 76.7200
_cell_measurement_theta_min 3.4790
_cell_volume 14925.9(8)
_computing_cell_refinement
;
CrysAlisPro, Agilent Technologies,
Version 1.171.36.28 (release 01-02-2013 CrysAlis171 .NET)
(compiled Feb  1 2013,16:14:44)
;
_computing_data_collection
;
CrysAlisPro, Agilent Technologies,
Version 1.171.36.28 (release 01-02-2013 CrysAlis171 .NET)
(compiled Feb  1 2013,16:14:44)
;
_computing_data_reduction
;
CrysAlisPro, Agilent Technologies,
Version 1.171.36.28 (release 01-02-2013 CrysAlis171 .NET)
(compiled Feb  1 2013,16:14:44)
;
_computing_molecular_graphics 'Olex2 (Dolomanov et al., 2009)'
_computing_publication_material 'Olex2 (Dolomanov et al., 2009)'
_computing_structure_refinement 'ShelXL (Sheldrick, 2015)'
_computing_structure_solution 'ShelXT (Sheldrick, 2015)'
_diffrn_ambient_temperature 130.00(10)
_diffrn_detector_area_resol_mean 10.2273
_diffrn_measured_fraction_theta_full 0.996
_diffrn_measured_fraction_theta_max 0.964
_diffrn_measurement_details
;
  1 omega -122.00   -5.00   1.0000    6.0000
omega____ theta____ kappa____ phi______ frames
    -      -37.8407  -77.0000 -180.0000 117

  2 omega  -48.00   40.00   1.0000    6.0000
omega____ theta____ kappa____ phi______ frames
    -      -37.8407   37.0000  -60.0000 88

  3 omega -130.00  -35.00   1.0000   20.0000
omega____ theta____ kappa____ phi______ frames
    -      -68.5000  -61.0000 -150.0000 95

  4 omega  -90.00    1.00   1.0000   20.0000
omega____ theta____ kappa____ phi______ frames
    -      -68.5000  111.0000  120.0000 91

  5 omega  -87.00   -5.00   1.0000   20.0000
omega____ theta____ kappa____ phi______ frames
    -      -68.5000  111.0000  -60.0000 82

  6 omega  -55.00   10.00   1.0000   20.0000
omega____ theta____ kappa____ phi______ frames
    -      -68.5000   45.0000   90.0000 65

  7 omega -142.00  -79.00   1.0000   20.0000
omega____ theta____ kappa____ phi______ frames
    -      -68.5000 -111.0000  -30.0000 63

  8 omega   29.00  108.00   1.0000   20.0000
omega____ theta____ kappa____ phi______ frames
    -      116.0000  -94.0000   30.0000 79

  9 omega  101.00  177.00   1.0000   20.0000
omega____ theta____ kappa____ phi______ frames
    -      116.0000  111.0000   60.0000 76

 10 omega   35.00  116.00   1.0000   20.0000
omega____ theta____ kappa____ phi______ frames
    -      116.0000 -111.0000    0.0000 81

 11 omega  118.00  177.00   1.0000   20.0000
omega____ theta____ kappa____ phi______ frames
    -      116.0000  111.0000 -180.0000 59

 12 omega   83.00  178.00   1.0000   20.0000
omega____ theta____ kappa____ phi______ frames
    -      116.0000   61.0000  120.0000 95

 13 omega   74.00  108.00   1.0000   20.0000
omega____ theta____ kappa____ phi______ frames
    -      116.0000  -94.0000 -180.0000 34

 14 omega   78.00  178.00   1.0000   20.0000
omega____ theta____ kappa____ phi______ frames
    -      116.0000   30.0000 -120.0000 100

 15 omega   38.00  148.00   1.0000   20.0000
omega____ theta____ kappa____ phi______ frames
    -      116.0000  -61.0000  120.0000 110

 16 omega   35.00  116.00   1.0000   20.0000
omega____ theta____ kappa____ phi______ frames
    -      116.0000 -111.0000  -60.0000 81

 17 omega   82.00  178.00   1.0000   20.0000
omega____ theta____ kappa____ phi______ frames
    -      116.0000   30.0000 -180.0000 96

 18 omega   37.00  116.00   1.0000   20.0000
omega____ theta____ kappa____ phi______ frames
    -      116.0000 -111.0000  120.0000 79

 19 omega   42.00   69.00   1.0000   20.0000
omega____ theta____ kappa____ phi______ frames
    -      116.0000  -94.0000 -180.0000 27
;
_diffrn_measurement_device_type 'SuperNova, Dual, Cu at zero, Atlas'
_diffrn_measurement_method '\w scans'
_diffrn_orient_matrix_UB_11 0.0027432000
_diffrn_orient_matrix_UB_12 0.0344276000
_diffrn_orient_matrix_UB_13 0.0428817000
_diffrn_orient_matrix_UB_21 -0.0380480000
_diffrn_orient_matrix_UB_22 -0.0532832000
_diffrn_orient_matrix_UB_23 0.0103227000
_diffrn_orient_matrix_UB_31 0.0830350000
_diffrn_orient_matrix_UB_32 -0.0008008000
_diffrn_orient_matrix_UB_33 0.0209652000
_diffrn_radiation_monochromator mirror
_diffrn_radiation_type CuK\a
_diffrn_radiation_wavelength 1.54184
_diffrn_reflns_av_R_equivalents 0.0748
_diffrn_reflns_av_unetI/netI 0.0871
_diffrn_reflns_laue_measured_fraction_full 0.996
_diffrn_reflns_laue_measured_fraction_max 0.964
_diffrn_reflns_limit_h_max 23
_diffrn_reflns_limit_h_min -19
_diffrn_reflns_limit_k_max 33
_diffrn_reflns_limit_k_min -33
_diffrn_reflns_limit_l_max 42
_diffrn_reflns_limit_l_min -33
_diffrn_reflns_number 125551
_diffrn_reflns_point_group_measured_fraction_full 0.996
_diffrn_reflns_point_group_measured_fraction_max 0.964
_diffrn_reflns_theta_full 67.684
_diffrn_reflns_theta_max 77.805
_diffrn_reflns_theta_min 2.858
_diffrn_source 'SuperNova (Cu) X-ray Source'
_exptl_absorpt_coefficient_mu 9.156
_exptl_absorpt_correction_T_max 0.668
_exptl_absorpt_correction_T_min 0.101
_exptl_absorpt_correction_type gaussian
_exptl_absorpt_process_details
;
CrysAlisPro, Agilent Technologies,
Version 1.171.36.28 (release 01-02-2013 CrysAlis171 .NET)
(compiled Feb  1 2013,16:14:44)
Numerical absorption correction based on gaussian integration over
            a multifaceted crystal model
;
_exptl_crystal_colour orange
_exptl_crystal_density_diffrn 1.431
_exptl_crystal_description Rod
_exptl_crystal_F_000 6516
_exptl_crystal_recrystallization_method 'Recrystallisation with vapor diffusion'
_exptl_crystal_size_max 0.5725
_exptl_crystal_size_mid 0.2193
_exptl_crystal_size_min 0.0581
_refine_diff_density_max 1.404
_refine_diff_density_min -1.255
_refine_diff_density_rms 0.164
_refine_ls_extinction_method none
_refine_ls_goodness_of_fit_ref 0.927
_refine_ls_hydrogen_treatment undef
_refine_ls_matrix_type full
_refine_ls_number_parameters 1661
_refine_ls_number_reflns 61437
_refine_ls_number_restraints 107
_refine_ls_restrained_S_all 0.931
_refine_ls_R_factor_all 0.1544
_refine_ls_R_factor_gt 0.1042
_refine_ls_shift/su_max 0.007
_refine_ls_shift/su_mean 0.000
_refine_ls_structure_factor_coef Fsqd
_refine_ls_weighting_details 'w=1/[\s^2^(Fo^2^)+(0.2000P)^2^] where P=(Fo^2^+2Fc^2^)/3'
_refine_ls_weighting_scheme calc
_refine_ls_wR_factor_gt 0.2994
_refine_ls_wR_factor_ref 0.3438
_reflns_Friedel_coverage 0.000
_reflns_number_gt 26845
_reflns_number_total 61437
_reflns_threshold_expression 'I > 2\s(I)'
_cod_data_source_file c5dt04000k2.cif
_cod_data_source_block cr_mo6_mn_microwave
_cod_original_cell_volume 14925.9(7)
_cod_database_code 7037554
_chemical_oxdiff_formula 'C176 H388 Mn2 Mo24 N12 O84'
_shelx_space_group_comment
;
The symmetry employed for this shelxl refinement is uniquely defined
by the following loop, which should always be used as a source of
symmetry information in preference to the above space-group names.
They are only intended as comments.
;
_reflns_odcompleteness_completeness 98.46
_reflns_odcompleteness_iscentric 1
_reflns_odcompleteness_theta 75.12
_olex2_refinement_description
;
1. Restrained distances
 C88-C87
 1.5 with sigma of 0.02
 C96-C95
 1.5 with sigma of 0.02
 C35-C36
 1.5 with sigma of 0.02
 C59-C60
 1.5 with sigma of 0.02
 C58-C59
 1.5 with sigma of 0.02
 C52-C51
 1.5 with sigma of 0.02
 C50-C51
 1.5 with sigma of 0.02
 C49-C50
 1.5 with sigma of 0.02
 C33-C34
 1.5 with sigma of 0.02
 C74-C75
 1.5 with sigma of 0.02
 C76-C75
 1.5 with sigma of 0.02
 C65-C66
 1.5 with sigma of 0.02
 C67-C68
 1.5 with sigma of 0.02
 C66-C67
 1.5 with sigma of 0.02
 N5-C1
 1.5 with sigma of 0.02
 N5-C13
 1.5 with sigma of 0.02
 N5-C9
 1.5 with sigma of 0.02
 N5-C5
 1.5 with sigma of 0.02
 C9-C10
 1.5 with sigma of 0.02
 C10-C11
 1.5 with sigma of 0.02
 C5-C6
 1.5 with sigma of 0.02
 C1-C2
 1.5 with sigma of 0.02
 C2-C3
 1.5 with sigma of 0.02
 C4-C3
 1.5 with sigma of 0.02
 C12-C11
 1.5 with sigma of 0.02
 C8-C7
 1.5 with sigma of 0.02
 C7-C6
 1.5 with sigma of 0.02
 C126-C127
 1.5 with sigma of 0.02
 C113-C114
 1.5 with sigma of 0.02
 C114-C115
 1.5 with sigma of 0.02
 C116-C115
 1.5 with sigma of 0.02
 N12-C117
 1.5 with sigma of 0.02
 C117-C118
 1.5 with sigma of 0.02
 C118-C119
 1.5 with sigma of 0.02
 C119-C120
 1.5 with sigma of 0.02
 N9-C73
 1.5 with sigma of 0.02
 C73-C74
 1.5 with sigma of 0.02
 N6-C29
 1.5 with sigma of 0.02
 C29-C30
 1.5 with sigma of 0.02
 C30-C31
 1.5 with sigma of 0.02
 C31-C32
 1.5 with sigma of 0.02
 N6-C25
 1.5 with sigma of 0.02
 C26-C25
 1.5 with sigma of 0.02
 C21-N6
 1.5 with sigma of 0.02
 C22-C21
 1.5 with sigma of 0.02
 C22-C23
 1.5 with sigma of 0.02
 C17-N6
 1.5 with sigma of 0.02
 C18-C17
 1.5 with sigma of 0.02
 C19-C18
 1.5 with sigma of 0.02
 C20-C19
 1.5 with sigma of 0.02
 C24-C23
 1.5 with sigma of 0.02
 C34-C35
 1.5 with sigma of 0.02
 C36-C35
 1.5 with sigma of 0.02
 C86-C87
 1.5 with sigma of 0.02
 C88-C87
 1.5 with sigma of 0.02
 C13-C14
 1.5 with sigma of 0.02
 C14-C15
 1.5 with sigma of 0.02
 C15-C16
 1.5 with sigma of 0.02
 C99A-C127
 1.5 with sigma of 0.02
 C127-C99A
 1.5 with sigma of 0.02
 C99A-C127
 1.5 with sigma of 0.02
 C46-C47
 1.5 with sigma of 0.02
 C47-C47A
 1.5 with sigma of 0.02
 C45-C46
 1.5 with sigma of 0.02
 C46-C47
 1.5 with sigma of 0.02
 C46A-C45
 1.5 with sigma of 0.02
 C47A-C46A
 1.5 with sigma of 0.02
 C93A-N10
 1.6 with sigma of 0.02
 C93-N10
 1.6 with sigma of 0.02
 C94A-C93A
 1.5 with sigma of 0.02
 C94-C93
 1.5 with sigma of 0.02
 C94-C95
 1.5 with sigma of 0.02
 C94A-C95
 1.5 with sigma of 0.02
 C27-C28A
 1.5 with sigma of 0.02
 C28-C27
 1.5 with sigma of 0.02
 C86-C88
 2.1 with sigma of 0.04
 C86-C88
 2.65 with sigma of 0.04
 C34-C36
 2.65 with sigma of 0.04
 C58-C60
 2.65 with sigma of 0.04
 C50-C52
 2.65 with sigma of 0.04
 C74-C76
 2.65 with sigma of 0.04
 C66-C68
 2.65 with sigma of 0.04
 C1-C13
 2.65 with sigma of 0.04
 C113-C115
 2.65 with sigma of 0.04
 C116-C114
 2.65 with sigma of 0.04
 C113-C115
 2.65 with sigma of 0.04
 N12-C118
 2.65 with sigma of 0.04
 C117-C119
 2.65 with sigma of 0.04
 C117-C119
 2.65 with sigma of 0.04
 C120-C118
 2.65 with sigma of 0.04
 N9-C74
 2.65 with sigma of 0.04
 N6-C30
 2.65 with sigma of 0.04
 C29-C31
 2.65 with sigma of 0.04
 C30-C32
 2.65 with sigma of 0.04
 N6-C26
 2.65 with sigma of 0.04
 C29-C25
 2.65 with sigma of 0.04
 C29-C21
 2.65 with sigma of 0.04
 C25-C21
 2.65 with sigma of 0.04
 C23-C21
 2.65 with sigma of 0.04
 C17-C19
 2.65 with sigma of 0.04
 C18-C20
 2.65 with sigma of 0.04
 C24-C22
 2.65 with sigma of 0.04
 C17-C29
 2.5 with sigma of 0.04
 C86-C88
 2.5 with sigma of 0.04
 C13-C15
 2.55 with sigma of 0.04
 C99A-C126
 2.65 with sigma of 0.04
 C94-C96
 2.65 with sigma of 0.04
2. Uiso/Uaniso restraints and constraints
Uiso(C99A) = Uiso(C99A)
Uiso(C28A) = Uiso(C28)
3. Others
 Sof(C128)=1-FVAR(1)
 Sof(C99A)=FVAR(1)
 Sof(C80)=1-FVAR(2)
 Sof(C80A)=FVAR(2)
 Sof(C46A)=Sof(C47A)=1-FVAR(3)
 Sof(C46)=Sof(C47)=FVAR(3)
 Sof(C28)=1-FVAR(4)
 Sof(C28A)=FVAR(4)
 Sof(C93)=Sof(C94)=1-FVAR(5)
 Sof(C94A)=Sof(C93A)=FVAR(5)
 Fixed Sof: C24(0.5) C32(0.5) C84(0.5) C8(0.5) C68(0.5)
 Fixed Uiso: C29(0.18) C17(0.18) C18(0.18) C19(0.18) C20(0.18) C21(0.18)
 C22(0.18) C23(0.18) C24(0.18) C30(0.18) C31(0.18) C32(0.18) C25(0.18)
 C26(0.18) C27(0.18) C42(0.18) C43(0.18) C44(0.18) C39(0.18) C40(0.18)
 C35(0.18) C36(0.18) C94A(0.18) C93A(0.18) C89(0.17) C90(0.17) C91(0.17)
 C92(0.17) C84(0.17) C85(0.17) C86(0.17) C87(0.17) C88(0.18) C93(0.18)
 C94(0.18) C96(0.18) C121(0.18) C122(0.18) C123(0.18) C124(0.18) C125(0.18)
 C126(0.18) C127(0.18) C117(0.18) C118(0.18) C119(0.18) C120(0.18) C113(0.18)
 C114(0.18) C115(0.18) C116(0.18) N12(0.18) C8(0.18) C1(0.18) C2(0.18) C3(0.18)
 C5(0.18) C6(0.18) C7(0.18) C4(0.18) C14(0.18) C15(0.18) C16(0.18) C9(0.18)
 C10(0.18) C11(0.18) C12(0.18) N5(0.12) C66(0.18) C67(0.18) C68(0.18) C74(0.18)
 C75(0.18) C76(0.18) C58(0.18) C59(0.18) C60(0.18) C49(0.18) C50(0.18)
 C51(0.18) C52(0.18) C108(0.18)
;
_shelx_shelxl_version_number 2014/7
_olex2_date_sample_data_collection 2014-12-22
_olex2_submission_special_instructions 'No special instructions were received'

loop_
_space_group_symop_operation_xyz
'x, y, z'
'-x, -y, -z'

loop_
_atom_site_label
_atom_site_type_symbol
_atom_site_fract_x
_atom_site_fract_y
_atom_site_fract_z
_atom_site_U_iso_or_equiv
_atom_site_adp_type
_atom_site_occupancy
_atom_site_site_symmetry_order
_atom_site_calc_flag
_atom_site_refinement_flags_posn
_atom_site_refinement_flags_occupancy
_atom_site_disorder_assembly
_atom_site_disorder_group
C3' C 1.0039(10) 0.8435(7) -0.0066(6) 0.138(6) Uani 1 1 d . . . .
C1' C 1.0670(9) 0.9010(7) 0.0713(5) 0.123(5) Uani 1 1 d . . . .
C4' C 0.9836(8) 0.9360(7) 0.0173(5) 0.120(5) Uani 1 1 d . . . .
C7' C 0.7499(8) 0.7894(5) 0.0577(4) 0.099(4) Uani 1 1 d . . . .
C5' C 0.7211(8) 0.7880(6) 0.0109(5) 0.112(4) Uani 1 1 d . . . .
C8' C 0.7837(8) 0.8511(6) 0.0914(5) 0.116(4) Uani 1 1 d . . . .
C2' C 1.0375(9) 0.9015(6) 0.0245(5) 0.119(5) Uani 1 1 d . . . .
C6' C 0.8030(8) 0.7558(5) 0.0673(4) 0.104(4) Uani 1 1 d . . . .
N1 N 1.1135(7) 0.9300(6) 0.0176(4) 0.128(4) Uani 1 1 d . . . .
N2 N 0.6786(6) 0.7615(5) 0.0670(3) 0.109(3) Uani 1 1 d . . . .
O1 O 1.0761(6) 0.9528(4) 0.1720(3) 0.130(3) Uani 1 1 d . . . .
O2 O 0.9321(6) 0.9396(4) 0.1796(3) 0.121(3) Uani 1 1 d . . . .
O3 O 0.9543(5) 0.8459(4) 0.1415(3) 0.109(3) Uani 1 1 d . . . .
O4 O 0.9708(6) 0.9721(3) 0.1115(3) 0.111(3) Uani 1 1 d . . . .
O5 O 1.0001(5) 0.8759(4) 0.0852(3) 0.115(3) Uani 1 1 d . . . .
O6 O 0.8564(5) 0.8819(3) 0.0866(3) 0.105(2) Uani 1 1 d . . . .
O7 O 1.1008(5) 0.8336(4) 0.1429(3) 0.125(3) Uani 1 1 d . . . .
O8 O 0.9701(7) 0.7459(4) 0.1279(3) 0.129(3) Uani 1 1 d . . . .
O9 O 0.8750(5) 0.7786(4) 0.0596(3) 0.113(3) Uani 1 1 d . . . .
O10 O 1.0083(5) 0.7726(3) 0.0590(3) 0.110(3) Uani 1 1 d . . . .
O11 O 0.8851(6) 0.6688(4) 0.0284(3) 0.124(3) Uani 1 1 d . . . .
O12 O 0.9628(6) 0.7075(4) -0.0227(3) 0.133(3) Uani 1 1 d . . . .
O13 O 0.8191(6) 0.7195(4) -0.0240(3) 0.120(3) Uani 1 1 d . . . .
O14 O 0.9293(5) 0.8084(4) -0.0046(3) 0.124(3) Uani 1 1 d . . . .
O15 O 0.8637(8) 0.7534(6) -0.0918(4) 0.161(4) Uani 1 1 d . . . .
O16 O 0.7175(6) 0.7442(5) -0.0875(3) 0.140(4) Uani 1 1 d . . . .
O17 O 0.8336(6) 0.8458(4) -0.0589(3) 0.126(3) Uani 1 1 d . . . .
O18 O 0.7861(5) 0.8152(4) -0.0018(3) 0.115(3) Uani 1 1 d . . . .
O19 O 0.6922(7) 0.8593(6) -0.0569(4) 0.150(4) Uani 1 1 d . . . .
O20 O 0.8188(7) 0.9468(5) -0.0446(4) 0.150(4) Uani 1 1 d . . . .
O21 O 0.7786(6) 0.9192(4) 0.0242(3) 0.117(3) Uani 1 1 d . . . .
O22 O 0.9038(7) 1.0227(5) 0.0584(4) 0.150(4) Uani 1 1 d . . . .
O23 O 0.8210(7) 0.9834(4) 0.1066(4) 0.139(4) Uani 1 1 d . . . .
O24 O 0.9104(5) 0.9135(4) 0.0245(3) 0.109(3) Uani 1 1 d . . . .
O25 O 0.5822(5) 0.7766(4) 0.1180(3) 0.125(3) Uani 1 1 d . . . .
O26 O 0.6316(6) 0.6935(6) 0.1163(3) 0.148(4) Uani 1 1 d . . . .
O27 O 0.5112(5) 0.7392(4) 0.0328(3) 0.117(3) Uani 1 1 d . . . .
O28 O 0.5640(6) 0.6539(4) 0.0316(3) 0.115(3) Uani 1 1 d . . . .
O29 O 0.4805(5) 0.6785(3) 0.0813(3) 0.098(2) Uani 1 1 d . . . .
O30 O 0.3495(7) 0.7230(8) -0.0078(4) 0.195(7) Uani 1 1 d . . . .
O31 O 0.4084(6) 0.6310(5) -0.0002(3) 0.146(4) Uani 1 1 d . . . .
O32 O 0.4304(6) 0.7600(4) 0.0855(4) 0.134(4) Uani 1 1 d . . . .
O33 O 0.3295(6) 0.6591(5) 0.0496(3) 0.143(4) Uani 1 1 d . . . .
O34 O 0.5492(5) 0.7132(6) 0.1639(3) 0.146(5) Uani 1 1 d . . . .
O35 O 0.6045(10) 0.6264(9) 0.1703(6) 0.259(10) Uani 1 1 d . . . .
O36 O 0.5312(7) 0.5927(4) 0.0823(4) 0.134(4) Uani 1 1 d . . . .
O37 O 0.4479(7) 0.6152(5) 0.1322(4) 0.147(4) Uani 1 1 d . . . .
O38 O 0.4947(7) 0.8048(4) 0.1709(3) 0.147(4) Uani 1 1 d . . . .
O39 O 0.4662(9) 0.5448(5) -0.0044(5) 0.210(7) Uani 1 1 d . . . .
O40 O 0.3804(6) 0.5756(4) 0.0515(4) 0.146(4) Uani 1 1 d . . . .
O41 O 0.2826(7) 0.5906(5) 0.0983(4) 0.160(5) Uani 1 1 d . . . .
O42 O 0.3946(5) 0.6977(4) 0.1307(3) 0.112(3) Uani 1 1 d . . . .
Mn1 Mn 0.89421(12) 0.84582(8) 0.04172(7) 0.0981(6) Uani 1 1 d . . . .
Mo1 Mo 0.97675(8) 0.92238(5) 0.14392(4) 0.1067(3) Uani 1 1 d . . . .
Mo2 Mo 1.00120(8) 0.80226(5) 0.11285(4) 0.1120(4) Uani 1 1 d . . . .
Mo3 Mo 0.91673(8) 0.72495(5) 0.01064(5) 0.1182(4) Uani 1 1 d . . . .
Mo4 Mo 0.81332(9) 0.76921(6) -0.06062(4) 0.1276(4) Uani 1 1 d . . . .
Mo5 Mo 0.78755(9) 0.88924(6) -0.02944(5) 0.1269(4) Uani 1 1 d . . . .
Mo6 Mo 0.86955(8) 0.96614(5) 0.07296(4) 0.1149(4) Uani 1 1 d . . . .
Mo7 Mo 0.59166(6) 0.72620(4) 0.07372(4) 0.0978(3) Uani 1 1 d . . . .
Mo8 Mo 0.40685(8) 0.70340(7) 0.02953(4) 0.1234(4) Uani 1 1 d . . . .
Mo9 Mo 0.55296(10) 0.64871(8) 0.13308(6) 0.1462(6) Uani 1 1 d . . . .
Mo10 Mo 0.48891(7) 0.75224(5) 0.13357(4) 0.1042(3) Uani 1 1 d . . . .
Mo11 Mo 0.47194(9) 0.60054(5) 0.03105(6) 0.1416(6) Uani 1 1 d . . . .
Mo12 Mo 0.36507(7) 0.62584(5) 0.09075(5) 0.1196(4) Uani 1 1 d . . . .
C15' C 0.3818(6) 0.7235(5) 0.4589(5) 0.096(4) Uani 1 1 d . . . .
C9' C 0.5884(7) 0.6076(6) 0.4386(4) 0.098(4) Uani 1 1 d . . . .
C12' C 0.6451(6) 0.6587(5) 0.5175(4) 0.091(3) Uani 1 1 d . . . .
C11' C 0.5256(7) 0.5683(5) 0.4888(4) 0.096(3) Uani 1 1 d . . . .
C10' C 0.6031(8) 0.6036(6) 0.4841(5) 0.108(5) Uani 1 1 d . . . .
C13' C 0.3371(6) 0.6673(5) 0.4249(4) 0.088(3) Uani 1 1 d . . . .
C16' C 0.4579(6) 0.7581(4) 0.4527(4) 0.085(3) Uani 1 1 d . . . .
C14' C 0.3943(6) 0.7194(5) 0.5064(4) 0.090(3) Uani 1 1 d . . . .
N3 N 0.6599(6) 0.5739(4) 0.4895(4) 0.105(3) Uani 1 1 d . . . .
N4 N 0.3284(5) 0.7557(4) 0.4547(4) 0.102(3) Uani 1 1 d . . . .
O43 O 0.6248(6) 0.6879(5) 0.3775(4) 0.140(4) Uani 1 1 d . . . .
O44 O 0.5791(6) 0.7752(4) 0.3947(4) 0.129(4) Uani 1 1 d . . . .
O45 O 0.4665(5) 0.6742(4) 0.3741(3) 0.112(3) Uani 1 1 d . . . .
O46 O 0.6562(4) 0.7382(3) 0.4606(3) 0.100(3) Uani 1 1 d . . . .
O47 O 0.5346(4) 0.6362(3) 0.4278(3) 0.093(2) Uani 1 1 d . . . .
O48 O 0.5173(4) 0.7332(3) 0.4593(3) 0.087(2) Uani 1 1 d . . . .
O49 O 0.4703(8) 0.5703(5) 0.3393(3) 0.149(4) Uani 1 1 d . . . .
O50 O 0.3284(6) 0.5857(4) 0.3331(3) 0.122(3) Uani 1 1 d . . . .
O51 O 0.3986(6) 0.5432(3) 0.3972(3) 0.105(2) Uani 1 1 d . . . .
O52 O 0.3854(4) 0.6329(3) 0.4271(2) 0.086(2) Uani 1 1 d . . . .
O53 O 0.2430(5) 0.5327(4) 0.3995(3) 0.111(3) Uani 1 1 d . . . .
O54 O 0.3302(6) 0.4862(4) 0.4452(3) 0.114(3) Uani 1 1 d . . . .
O55 O 0.4657(4) 0.5935(3) 0.4842(2) 0.085(2) Uani 1 1 d . . . .
O56 O 0.3260(4) 0.5884(3) 0.4845(2) 0.0831(19) Uani 1 1 d . . . .
O57 O 0.3621(5) 0.6388(4) 0.5685(3) 0.111(3) Uani 1 1 d . . . .
O58 O 0.4026(5) 0.5505(3) 0.5480(3) 0.102(2) Uani 1 1 d . . . .
O59 O 0.4476(4) 0.6898(3) 0.5155(3) 0.0823(19) Uani 1 1 d . . . .
O60 O 0.5174(5) 0.6524(3) 0.5694(2) 0.093(2) Uani 1 1 d . . . .
O61 O 0.5154(5) 0.7573(4) 0.6049(3) 0.111(3) Uani 1 1 d . . . .
O62 O 0.6551(5) 0.7430(4) 0.6096(3) 0.116(3) Uani 1 1 d . . . .
O63 O 0.5838(4) 0.7840(3) 0.5456(3) 0.098(2) Uani 1 1 d . . . .
O64 O 0.6507(5) 0.8421(4) 0.4989(4) 0.121(3) Uani 1 1 d . . . .
O65 O 0.7384(5) 0.7951(4) 0.5449(4) 0.124(3) Uani 1 1 d . . . .
O66 O 0.5983(4) 0.6949(3) 0.5168(2) 0.087(2) Uani 1 1 d . . . .
O67 O 0.3063(4) 0.8342(3) 0.4128(3) 0.090(2) Uani 1 1 d . . . .
O68 O 0.3315(4) 0.8586(3) 0.4959(3) 0.093(2) Uani 1 1 d . . . .
O69 O 0.1778(4) 0.7430(3) 0.4002(3) 0.104(2) Uani 1 1 d . . . .
O70 O 0.2049(4) 0.7693(3) 0.4835(3) 0.101(2) Uani 1 1 d . . . .
O71 O 0.1899(3) 0.8419(3) 0.4421(2) 0.079(2) Uani 1 1 d . . . .
O72 O 0.0857(5) 0.7798(4) 0.5196(3) 0.121(3) Uani 1 1 d . . . .
O73 O 0.0623(4) 0.7529(3) 0.4291(3) 0.099(2) Uani 1 1 d . . . .
O74 O 0.2151(4) 0.8695(4) 0.5248(3) 0.095(2) Uani 1 1 d . . . .
O75 O 0.0250(4) 0.7206(4) 0.3408(3) 0.108(3) Uani 1 1 d . . . .
O76 O 0.1643(4) 0.8164(3) 0.3595(3) 0.094(2) Uani 1 1 d . . . .
O77 O 0.0499(5) 0.8265(4) 0.3886(3) 0.107(3) Uani 1 1 d . . . .
O78 O 0.0740(4) 0.8514(4) 0.4691(3) 0.108(3) Uani 1 1 d . . . .
O79 O 0.2934(4) 0.9077(3) 0.3649(3) 0.102(2) Uani 1 1 d . . . .
O80 O 0.3147(4) 0.9315(3) 0.4537(3) 0.086(2) Uani 1 1 d . . . .
O81 O 0.1719(4) 0.9141(3) 0.4002(3) 0.096(2) Uani 1 1 d . . . .
O82 O 0.3535(4) 0.9643(4) 0.5433(3) 0.103(2) Uani 1 1 d . . . .
O83 O 0.1982(4) 0.9412(3) 0.4819(3) 0.094(2) Uani 1 1 d . . . .
O84 O 0.0495(5) 0.9322(4) 0.4290(3) 0.117(3) Uani 1 1 d . . . .
Mn2 Mn 0.49193(9) 0.66333(7) 0.47207(6) 0.0766(4) Uani 1 1 d . . . .
Mo13 Mo 0.57568(7) 0.71491(5) 0.40604(4) 0.1103(4) Uani 1 1 d . . . .
Mo14 Mo 0.41939(8) 0.59653(5) 0.36729(4) 0.1091(4) Uani 1 1 d . . . .
Mo15 Mo 0.33432(6) 0.54542(4) 0.43368(3) 0.0933(3) Uani 1 1 d . . . .
Mo16 Mo 0.40854(5) 0.61215(4) 0.53826(3) 0.0871(3) Uani 1 1 d . . . .
Mo17 Mo 0.56472(6) 0.73073(4) 0.57640(4) 0.0946(3) Uani 1 1 d . . . .
Mo18 Mo 0.64787(5) 0.78243(4) 0.51060(4) 0.0994(3) Uani 1 1 d . . . .
Mo19 Mo 0.26672(5) 0.79100(4) 0.44796(4) 0.0890(3) Uani 1 1 d . . . .
Mo20 Mo 0.12938(5) 0.80485(5) 0.48692(4) 0.0967(3) Uani 1 1 d . . . .
Mo21 Mo 0.09394(5) 0.77158(4) 0.38334(4) 0.0909(3) Uani 1 1 d . . . .
Mo22 Mo 0.25051(5) 0.88003(4) 0.39732(4) 0.0909(3) Uani 1 1 d . . . .
Mo23 Mo 0.28475(5) 0.91309(4) 0.50040(4) 0.0936(3) Uani 1 1 d . . . .
Mo24 Mo 0.11057(5) 0.89548(5) 0.43517(4) 0.0939(3) Uani 1 1 d . . . .
C29 C 0.6648(11) 0.9529(8) 0.1375(6) 0.180 Uiso 1 1 d D . . .
C17 C 0.5991(12) 0.9992(8) 0.1036(7) 0.180 Uiso 1 1 d D . . .
C18 C 0.6745(12) 1.0217(9) 0.0893(7) 0.180 Uiso 1 1 d D . . .
C19 C 0.6715(13) 1.0776(9) 0.0805(7) 0.180 Uiso 1 1 d D . . .
C20 C 0.7296(13) 1.1085(9) 0.0624(7) 0.180 Uiso 1 1 d D . . .
C21 C 0.5933(12) 0.8997(9) 0.0635(5) 0.180 Uiso 1 1 d D . . .
C22 C 0.5254(13) 0.8799(10) 0.0249(6) 0.180 Uiso 1 1 d D . . .
C23 C 0.5324(13) 0.8466(10) -0.0150(6) 0.180 Uiso 1 1 d D . . .
C24 C 0.468(2) 0.8267(18) -0.0572(9) 0.180 Uiso 0.5 1 d D P . .
C30 C 0.6763(12) 0.9112(9) 0.1603(6) 0.180 Uiso 1 1 d D . . .
C31 C 0.7476(12) 0.9197(10) 0.1973(6) 0.180 Uiso 1 1 d D . . .
C32 C 0.754(3) 0.8635(14) 0.1981(13) 0.180 Uiso 0.5 1 d D P . .
C25 C 0.5109(11) 0.9159(9) 0.1133(6) 0.180 Uiso 1 1 d D . . .
C26 C 0.5181(14) 0.9538(10) 0.1561(6) 0.180 Uiso 1 1 d D . . .
C27 C 0.4602(14) 0.9230(11) 0.1759(8) 0.180 Uiso 1 1 d D . A -1
C41 C 1.0033(16) 0.8806(12) 0.3031(8) 0.200(9) Uiso 1 1 d . . . .
C42 C 0.9687(14) 0.9314(10) 0.3026(7) 0.180 Uiso 1 1 d . . . .
C43 C 0.9372(14) 0.9476(11) 0.3392(7) 0.180 Uiso 1 1 d . . . .
C44 C 0.9039(14) 0.9914(10) 0.3372(7) 0.180 Uiso 1 1 d . . . .
C45 C 0.9351(13) 0.8247(10) 0.2253(7) 0.174(7) Uiso 1 1 d D . . .
C46 C 0.8704(15) 0.7750(13) 0.2285(9) 0.174(12) Uiso 0.68(3) 1 d D P B 1
C46A C 0.8644(16) 0.8103(17) 0.2412(10) 0.090(12) Uiso 0.32(3) 1 d D P B -1
C47 C 0.7963(14) 0.7498(11) 0.1904(7) 0.135(9) Uiso 0.68(3) 1 d D P B 1
C47A C 0.787(2) 0.8021(15) 0.2071(13) 0.14(2) Uiso 0.32(3) 1 d D P B -1
C37 C 1.0418(15) 0.8079(12) 0.2740(8) 0.197(9) Uiso 1 1 d . . . .
C38 C 1.0670(14) 0.7810(11) 0.2414(8) 0.186(8) Uiso 1 1 d . . . .
C39 C 1.0777(14) 0.7323(11) 0.2485(7) 0.180 Uiso 1 1 d . . . .
C40 C 1.1208(14) 0.7143(10) 0.2243(7) 0.180 Uiso 1 1 d . . . .
C33 C 1.0748(13) 0.8938(9) 0.2501(6) 0.167(7) Uiso 1 1 d D . . .
C34 C 1.1502(13) 0.9320(10) 0.2896(7) 0.193(9) Uiso 1 1 d D . . .
C35 C 1.2075(13) 0.9716(9) 0.2723(7) 0.180 Uiso 1 1 d D . . .
C36 C 1.2466(13) 0.9377(10) 0.2510(7) 0.180 Uiso 1 1 d D . . .
N6 N 0.5875(10) 0.9388(7) 0.1024(5) 0.194(7) Uiso 1 1 d D . . .
N7 N 1.0168(10) 0.8560(7) 0.2654(5) 0.156(5) Uiso 1 1 d . . . .
C94A C 0.903(3) 0.7839(17) 0.4963(18) 0.180 Uiso 0.49(4) 1 d D P C 1
C93A C 0.830(3) 0.796(2) 0.4787(17) 0.180 Uiso 0.49(4) 1 d D P C 1
C89 C 0.7753(13) 0.8474(10) 0.4378(7) 0.170 Uiso 1 1 d . . . .
C90 C 0.7923(13) 0.8965(10) 0.4191(7) 0.170 Uiso 1 1 d . . . .
C91 C 0.7180(13) 0.9220(10) 0.4214(7) 0.170 Uiso 1 1 d . . . .
C92 C 0.7349(13) 0.9753(10) 0.4064(7) 0.170 Uiso 1 1 d . . . .
C81 C 0.8744(13) 0.8207(10) 0.4127(7) 0.167(7) Uiso 1 1 d . . . .
C82 C 0.8110(16) 0.7691(12) 0.3707(9) 0.205(9) Uiso 1 1 d . . . .
C83 C 0.8388(15) 0.7431(11) 0.3345(8) 0.190(8) Uiso 1 1 d . . . .
C84 C 0.771(3) 0.7069(19) 0.2937(14) 0.170 Uiso 0.5 1 d . P . .
C85 C 0.9212(14) 0.8825(10) 0.4794(7) 0.170 Uiso 1 1 d . . . .
C86 C 0.9228(11) 0.9167(9) 0.5263(6) 0.170 Uiso 1 1 d D . . .
C87 C 1.0076(12) 0.9559(8) 0.5486(6) 0.170 Uiso 1 1 d D . . .
C88 C 1.0472(12) 0.9200(10) 0.5671(7) 0.180 Uiso 1 1 d D . . .
C93 C 0.816(2) 0.7714(14) 0.4541(17) 0.180 Uiso 0.51(4) 1 d D P C 2
C94 C 0.886(3) 0.754(2) 0.4700(15) 0.180 Uiso 0.51(4) 1 d D P C 2
C95 C 0.8677(17) 0.7293(12) 0.5045(9) 0.228(11) Uiso 1 1 d D . . .
C96 C 0.9132(14) 0.6954(10) 0.5208(7) 0.180 Uiso 1 1 d D . . .
N10 N 0.8560(11) 0.8327(8) 0.4506(6) 0.172(6) Uiso 1 1 d D . . .
C121 C -0.0062(14) 0.5158(11) 0.3840(7) 0.180 Uiso 1 1 d . . . .
C122 C 0.0520(14) 0.4799(10) 0.3962(7) 0.180 Uiso 1 1 d . . . .
C123 C -0.0093(14) 0.4149(10) 0.3941(7) 0.180 Uiso 1 1 d . . . .
C124 C 0.0710(14) 0.3949(10) 0.4139(7) 0.180 Uiso 1 1 d . . . .
C125 C -0.0182(15) 0.6081(10) 0.3913(7) 0.180 Uiso 1 1 d . . . .
C126 C -0.0720(13) 0.6078(10) 0.4114(7) 0.180 Uiso 1 1 d D . . .
C127 C -0.1378(14) 0.6268(10) 0.3899(7) 0.180 Uiso 1 1 d D . . .
C128 C -0.180(5) 0.623(4) 0.437(3) 0.18(5) Uiso 0.27(6) 1 d . P D -1
C117 C 0.0992(13) 0.5953(10) 0.3878(6) 0.180 Uiso 1 1 d D . . .
C118 C 0.0927(12) 0.5912(10) 0.3433(6) 0.180 Uiso 1 1 d D . . .
C119 C 0.1610(12) 0.6134(10) 0.3286(6) 0.180 Uiso 1 1 d D . . .
C120 C 0.1438(13) 0.5954(10) 0.2830(6) 0.180 Uiso 1 1 d D . . .
C113 C 0.0638(13) 0.5806(9) 0.4467(7) 0.180 Uiso 1 1 d D . . .
C114 C 0.1136(13) 0.6359(9) 0.4745(6) 0.180 Uiso 1 1 d D . . .
C115 C 0.1725(12) 0.6499(9) 0.5170(6) 0.180 Uiso 1 1 d D . . .
C116 C 0.1428(13) 0.6678(10) 0.5515(6) 0.180 Uiso 1 1 d D . . .
C99A C -0.2188(18) 0.6051(18) 0.3946(16) 0.24(2) Uiso 0.73(6) 1 d D P D 1
N12 N 0.0413(11) 0.5816(8) 0.4070(6) 0.180 Uiso 1 1 d D . . .
C8 C 0.454(2) 0.713(2) -0.0832(14) 0.180 Uiso 0.5 1 d D P . .
C1 C 0.5860(12) 0.5275(8) -0.1149(6) 0.180 Uiso 1 1 d D . . .
C2 C 0.6021(13) 0.5345(9) -0.1547(6) 0.180 Uiso 1 1 d D . . .
C3 C 0.5385(13) 0.4866(10) -0.1903(6) 0.180 Uiso 1 1 d D . . .
C5 C 0.5930(13) 0.6206(9) -0.0792(7) 0.180 Uiso 1 1 d D . . .
C6 C 0.5388(13) 0.6533(9) -0.0743(7) 0.180 Uiso 1 1 d D . . .
C7 C 0.5219(14) 0.6983(9) -0.0925(7) 0.180 Uiso 1 1 d D . . .
C4 C 0.5335(14) 0.4874(10) -0.2352(7) 0.180 Uiso 1 1 d D . . .
C13 C 0.7217(11) 0.5881(11) -0.0828(8) 0.219(10) Uiso 1 1 d D . . .
C14 C 0.7741(13) 0.5547(10) -0.0662(7) 0.180 Uiso 1 1 d D . . .
C15 C 0.8458(12) 0.5669(10) -0.0827(7) 0.180 Uiso 1 1 d D . . .
C16 C 0.8801(14) 0.5288(10) -0.0648(7) 0.180 Uiso 1 1 d D . . .
C9 C 0.6365(14) 0.5614(9) -0.0367(6) 0.180 Uiso 1 1 d D . . .
C10 C 0.6911(13) 0.6052(9) 0.0034(7) 0.180 Uiso 1 1 d D . . .
C11 C 0.6963(14) 0.5831(10) 0.0391(7) 0.180 Uiso 1 1 d D . . .
C12 C 0.7422(14) 0.5467(10) 0.0476(7) 0.180 Uiso 1 1 d D . . .
N5 N 0.6361(7) 0.5775(5) -0.0775(4) 0.120 Uiso 1 1 d D . . .
C69 C 0.5208(11) 0.7478(8) 0.2554(6) 0.137(5) Uiso 1 1 d . . . .
C70 C 0.5898(15) 0.7875(11) 0.2890(7) 0.179(8) Uiso 1 1 d . . . .
C71 C 0.6338(17) 0.8301(13) 0.2708(9) 0.200(9) Uiso 1 1 d . . . .
C72 C 0.694(2) 0.8750(16) 0.3040(11) 0.256(13) Uiso 1 1 d . . . .
C65 C 0.5068(14) 0.6593(11) 0.2825(7) 0.186(8) Uiso 1 1 d D . . .
C66 C 0.5561(13) 0.6439(10) 0.2545(7) 0.180 Uiso 1 1 d D . . .
C67 C 0.6075(14) 0.6167(10) 0.2802(7) 0.180 Uiso 1 1 d D . . .
C68 C 0.671(2) 0.602(2) 0.2638(13) 0.180 Uiso 0.5 1 d D P . .
C73 C 0.4038(12) 0.6639(9) 0.2261(6) 0.177(8) Uiso 1 1 d D . . .
C74 C 0.3461(11) 0.6185(9) 0.2340(7) 0.180 Uiso 1 1 d D . . .
C75 C 0.2749(13) 0.5785(9) 0.2004(7) 0.180 Uiso 1 1 d D . . .
C76 C 0.2118(12) 0.5951(10) 0.1789(6) 0.180 Uiso 1 1 d D . . .
C77 C 0.4349(10) 0.7197(8) 0.3000(5) 0.135(5) Uiso 1 1 d . . . .
C78 C 0.3799(9) 0.7537(7) 0.2853(5) 0.119(4) Uiso 1 1 d . . . .
C79 C 0.3546(10) 0.7742(7) 0.3235(5) 0.124(5) Uiso 1 1 d . . . .
C80A C 0.2990(14) 0.7337(10) 0.3300(7) 0.135(9) Uiso 0.76(3) 1 d . P E -1
C80 C 0.297(3) 0.797(2) 0.3100(15) 0.092(17) Uiso 0.24(3) 1 d . P E 1
N9 N 0.4693(10) 0.7002(7) 0.2635(5) 0.166(5) Uiso 1 1 d D . . .
C61 C 0.2093(10) 0.7017(8) 0.1052(5) 0.133(5) Uiso 1 1 d . . . .
C62 C 0.2123(11) 0.7531(8) 0.1340(6) 0.139(5) Uiso 1 1 d . . . .
C63 C 0.2895(9) 0.7732(7) 0.1748(5) 0.124(5) Uiso 1 1 d . . . .
C64 C 0.2964(13) 0.8246(10) 0.2078(7) 0.168(7) Uiso 1 1 d . . . .
C53 C 0.0597(12) 0.6643(9) 0.0761(6) 0.159(7) Uiso 1 1 d . . . .
C54 C 0.0555(13) 0.6225(9) 0.1008(6) 0.162(7) Uiso 1 1 d . . . .
C55 C -0.0301(12) 0.6068(9) 0.1066(6) 0.160(7) Uiso 1 1 d . . . .
C56 C -0.0377(15) 0.5688(11) 0.1381(8) 0.202(9) Uiso 1 1 d . . . .
C57 C 0.1285(11) 0.7164(8) 0.0413(6) 0.143(6) Uiso 1 1 d . . . .
C58 C 0.2081(14) 0.7297(9) 0.0275(7) 0.180 Uiso 1 1 d D . . .
C59 C 0.2077(13) 0.7835(9) 0.0195(7) 0.180 Uiso 1 1 d D . . .
C60 C 0.2470(13) 0.8129(9) -0.0063(7) 0.180 Uiso 1 1 d D . . .
C49 C 0.1467(13) 0.6238(10) 0.0380(7) 0.180 Uiso 1 1 d D . . .
C50 C 0.0781(13) 0.6007(9) -0.0045(6) 0.180 Uiso 1 1 d D . . .
C51 C 0.1029(13) 0.5504(9) -0.0200(7) 0.180 Uiso 1 1 d D . . .
C52 C 0.1633(13) 0.5641(10) -0.0433(7) 0.180 Uiso 1 1 d D . . .
N8 N 0.1376(9) 0.6785(7) 0.0643(5) 0.145(5) Uiso 1 1 d . . . .
C97 C 0.6130(6) 0.9068(5) 0.6044(3) 0.083(3) Uiso 1 1 d . . . .
C98 C 0.6922(7) 0.9427(5) 0.6010(4) 0.092(3) Uiso 1 1 d . . . .
C99 C 0.7548(9) 0.9185(6) 0.6170(4) 0.111(4) Uiso 1 1 d . . . .
C100 C 0.8248(12) 0.9431(8) 0.6034(6) 0.151(6) Uiso 1 1 d . . . .
C101 C 0.5680(6) 0.9795(5) 0.6344(3) 0.081(3) Uiso 1 1 d . . . .
C102 C 0.5028(7) 1.0048(5) 0.6355(4) 0.095(3) Uiso 1 1 d . . . .
C103 C 0.5377(9) 1.0529(6) 0.6754(4) 0.113(4) Uiso 1 1 d . . . .
C104 C 0.4774(10) 1.0837(8) 0.6794(5) 0.138(5) Uiso 1 1 d . . . .
C105 C 0.4671(7) 0.8863(5) 0.5879(4) 0.091(3) Uiso 1 1 d . . . .
C106 C 0.4626(8) 0.8683(6) 0.6290(4) 0.100(3) Uiso 1 1 d . . . .
C107 C 0.3747(12) 0.8251(9) 0.6135(6) 0.154(6) Uiso 1 1 d . . . .
C108 C 0.3529(14) 0.8045(10) 0.6467(7) 0.180 Uiso 1 1 d . . . .
C109 C 0.5416(6) 0.9528(4) 0.5577(3) 0.078(2) Uiso 1 1 d . . . .
C110 C 0.5260(6) 0.9088(4) 0.5169(3) 0.072(2) Uiso 1 1 d . . . .
C111 C 0.5326(8) 0.9376(6) 0.4823(4) 0.102(3) Uiso 1 1 d . . . .
C112 C 0.5122(7) 0.8932(5) 0.4385(4) 0.095(3) Uiso 1 1 d . . . .
N11 N 0.5472(5) 0.9322(4) 0.5972(3) 0.078(2) Uiso 1 1 d . . . .
C28A C 0.462(12) 0.925(12) 0.220(3) 0.32(3) Uiso 0.22(8) 1 d D P A 1
C28 C 0.458(4) 0.964(3) 0.2133(17) 0.32(3) Uiso 0.78(8) 1 d D P A 2

loop_
_atom_site_aniso_label
_atom_site_aniso_U_11
_atom_site_aniso_U_22
_atom_site_aniso_U_33
_atom_site_aniso_U_23
_atom_site_aniso_U_13
_atom_site_aniso_U_12
C3' 0.148(13) 0.115(12) 0.180(15) 0.069(11) 0.109(12) 0.024(10)
C1' 0.121(10) 0.134(12) 0.150(12) 0.079(10) 0.088(10) 0.032(9)
C4' 0.105(9) 0.128(11) 0.151(12) 0.072(10) 0.081(9) 0.021(8)
C7' 0.105(8) 0.082(7) 0.097(8) 0.016(6) 0.056(7) 0.002(6)
C5' 0.106(9) 0.103(9) 0.138(11) 0.054(8) 0.069(8) 0.014(7)
C8' 0.114(10) 0.097(9) 0.130(10) 0.024(8) 0.072(9) 0.007(7)
C2' 0.123(11) 0.101(10) 0.143(12) 0.048(9) 0.081(9) 0.012(8)
C6' 0.114(9) 0.064(6) 0.136(10) 0.028(6) 0.076(8) 0.004(6)
N1 0.124(9) 0.133(10) 0.160(10) 0.072(9) 0.087(8) 0.037(8)
N2 0.105(7) 0.093(7) 0.122(8) 0.033(6) 0.051(6) 0.011(6)
O1 0.126(7) 0.110(7) 0.164(9) 0.061(7) 0.063(7) 0.030(6)
O2 0.163(9) 0.085(6) 0.137(7) 0.037(5) 0.080(7) 0.047(6)
O3 0.127(7) 0.090(6) 0.133(7) 0.059(5) 0.069(6) 0.032(5)
O4 0.124(7) 0.076(5) 0.128(7) 0.034(5) 0.052(5) 0.016(5)
O5 0.110(6) 0.092(6) 0.157(8) 0.049(6) 0.081(6) 0.015(5)
O6 0.099(5) 0.083(5) 0.132(7) 0.036(5) 0.062(5) 0.004(4)
O7 0.100(6) 0.128(8) 0.164(8) 0.058(7) 0.059(6) 0.043(6)
O8 0.166(9) 0.098(7) 0.155(8) 0.057(6) 0.088(7) 0.048(6)
O9 0.107(6) 0.086(5) 0.153(7) 0.032(5) 0.084(6) 0.009(4)
O10 0.109(6) 0.076(5) 0.156(8) 0.032(5) 0.074(6) 0.023(4)
O11 0.110(6) 0.085(6) 0.171(9) 0.028(6) 0.060(6) 0.021(5)
O12 0.134(8) 0.113(8) 0.160(9) 0.034(7) 0.080(7) 0.031(6)
O13 0.144(8) 0.078(5) 0.138(7) 0.018(5) 0.079(6) 0.019(5)
O14 0.101(6) 0.131(8) 0.160(8) 0.073(7) 0.074(6) 0.020(5)
O15 0.178(11) 0.166(11) 0.144(9) 0.046(8) 0.097(8) 0.030(9)
O16 0.125(8) 0.184(11) 0.113(7) 0.064(7) 0.038(6) 0.047(8)
O17 0.141(8) 0.127(8) 0.100(6) 0.034(6) 0.058(6) 0.015(6)
O18 0.111(6) 0.101(6) 0.129(7) 0.046(5) 0.064(5) 0.005(5)
O19 0.145(9) 0.189(12) 0.162(9) 0.112(9) 0.078(8) 0.062(9)
O20 0.164(10) 0.154(10) 0.147(8) 0.084(8) 0.073(8) 0.031(8)
O21 0.127(7) 0.104(7) 0.121(7) 0.046(5) 0.050(6) 0.023(5)
O22 0.171(10) 0.131(9) 0.193(10) 0.096(8) 0.099(9) 0.051(8)
O23 0.154(9) 0.106(7) 0.197(10) 0.061(7) 0.108(8) 0.050(7)
O24 0.111(6) 0.100(6) 0.124(6) 0.053(5) 0.058(5) 0.019(5)
O25 0.110(6) 0.107(7) 0.119(6) -0.011(5) 0.056(5) -0.002(5)
O26 0.112(7) 0.247(14) 0.143(8) 0.102(9) 0.080(6) 0.085(9)
O27 0.117(6) 0.124(7) 0.157(8) 0.083(7) 0.075(6) 0.059(6)
O28 0.126(7) 0.091(6) 0.150(7) 0.029(5) 0.094(6) 0.034(5)
O29 0.098(5) 0.088(5) 0.127(6) 0.040(5) 0.078(5) 0.017(4)
O30 0.134(9) 0.38(2) 0.141(9) 0.133(12) 0.064(8) 0.133(13)
O31 0.109(7) 0.192(11) 0.098(6) -0.028(6) 0.047(5) 0.036(7)
O32 0.138(8) 0.086(6) 0.222(11) 0.046(7) 0.123(8) 0.045(6)
O33 0.106(7) 0.191(12) 0.125(7) 0.024(7) 0.060(6) 0.041(7)
O34 0.089(6) 0.245(14) 0.137(8) 0.113(9) 0.047(6) 0.057(8)
O35 0.267(17) 0.44(3) 0.318(19) 0.32(2) 0.225(16) 0.24(2)
O36 0.188(10) 0.137(8) 0.179(9) 0.103(8) 0.146(8) 0.093(8)
O37 0.156(9) 0.140(9) 0.235(12) 0.117(9) 0.132(9) 0.084(8)
O38 0.145(8) 0.113(8) 0.155(8) -0.020(6) 0.079(7) 0.021(6)
O39 0.221(13) 0.084(7) 0.293(16) -0.031(9) 0.184(13) -0.021(8)
O40 0.129(7) 0.093(6) 0.205(10) 0.010(6) 0.116(8) -0.005(5)
O41 0.148(9) 0.113(8) 0.241(13) 0.043(8) 0.130(9) 0.025(7)
O42 0.115(6) 0.121(7) 0.122(6) 0.038(5) 0.075(5) 0.041(6)
Mn1 0.1017(13) 0.0821(12) 0.1240(15) 0.0439(11) 0.0664(12) 0.0175(10)
Mo1 0.1254(8) 0.0814(6) 0.1215(8) 0.0394(6) 0.0623(7) 0.0229(6)
Mo2 0.1261(9) 0.0879(7) 0.1415(9) 0.0460(7) 0.0767(8) 0.0294(6)
Mo3 0.1164(8) 0.0889(7) 0.1541(11) 0.0308(7) 0.0765(8) 0.0191(6)
Mo4 0.1302(10) 0.1166(10) 0.1311(10) 0.0377(8) 0.0673(8) 0.0143(8)
Mo5 0.1346(10) 0.1237(10) 0.1383(10) 0.0677(9) 0.0648(9) 0.0313(8)
Mo6 0.1364(10) 0.0871(7) 0.1424(10) 0.0533(7) 0.0714(8) 0.0346(7)
Mo7 0.0973(6) 0.0824(6) 0.1201(8) 0.0358(5) 0.0615(6) 0.0145(5)
Mo8 0.1020(8) 0.1677(13) 0.1204(9) 0.0600(9) 0.0560(7) 0.0476(8)
Mo9 0.1583(12) 0.1961(16) 0.1854(14) 0.1270(13) 0.1225(12) 0.1036(12)
Mo10 0.1081(7) 0.0892(7) 0.1191(8) 0.0262(6) 0.0607(6) 0.0231(6)
Mo11 0.1416(11) 0.0770(7) 0.2076(15) 0.0113(8) 0.1187(11) 0.0086(7)
Mo12 0.1152(8) 0.0881(7) 0.1686(11) 0.0360(7) 0.0923(8) 0.0166(6)
C15' 0.059(5) 0.086(7) 0.164(11) 0.066(8) 0.032(6) 0.038(5)
C9' 0.101(8) 0.129(10) 0.121(9) 0.075(8) 0.067(7) 0.073(8)
C12' 0.073(6) 0.084(7) 0.155(11) 0.061(7) 0.054(7) 0.052(6)
C11' 0.095(8) 0.091(8) 0.135(10) 0.068(8) 0.047(7) 0.052(7)
C10' 0.100(8) 0.112(10) 0.181(13) 0.106(10) 0.078(9) 0.068(8)
C13' 0.078(6) 0.076(7) 0.126(9) 0.052(7) 0.030(6) 0.035(5)
C16' 0.065(5) 0.070(6) 0.144(9) 0.054(6) 0.044(6) 0.036(5)
C14' 0.067(6) 0.083(7) 0.146(10) 0.062(7) 0.054(6) 0.031(5)
N3 0.107(7) 0.105(7) 0.148(9) 0.072(7) 0.050(6) 0.073(6)
N4 0.063(5) 0.101(7) 0.170(9) 0.072(7) 0.049(6) 0.038(5)
O43 0.150(8) 0.174(10) 0.207(10) 0.137(9) 0.114(8) 0.116(8)
O44 0.138(7) 0.140(8) 0.200(10) 0.127(8) 0.103(7) 0.087(7)
O45 0.120(6) 0.147(8) 0.131(7) 0.098(6) 0.067(6) 0.077(6)
O46 0.080(4) 0.102(6) 0.177(8) 0.085(6) 0.081(5) 0.056(4)
O47 0.091(5) 0.094(5) 0.134(6) 0.075(5) 0.052(4) 0.050(4)
O48 0.063(4) 0.075(4) 0.152(6) 0.067(4) 0.046(4) 0.036(3)
O49 0.223(12) 0.165(11) 0.114(7) 0.057(7) 0.063(8) 0.132(10)
O50 0.137(7) 0.148(9) 0.101(6) 0.064(6) 0.025(5) 0.072(7)
O51 0.143(7) 0.078(5) 0.103(5) 0.037(4) 0.030(5) 0.055(5)
O52 0.096(5) 0.076(4) 0.109(5) 0.054(4) 0.045(4) 0.036(4)
O53 0.091(5) 0.090(6) 0.123(6) 0.034(5) -0.003(5) 0.022(4)
O54 0.125(7) 0.084(5) 0.129(7) 0.063(5) 0.024(5) 0.028(5)
O55 0.085(4) 0.086(5) 0.118(6) 0.060(4) 0.050(4) 0.044(4)
O56 0.060(3) 0.084(5) 0.112(5) 0.052(4) 0.031(3) 0.018(3)
O57 0.082(5) 0.137(8) 0.151(7) 0.081(6) 0.062(5) 0.043(5)
O58 0.108(6) 0.091(5) 0.122(6) 0.071(5) 0.039(5) 0.030(4)
O59 0.057(3) 0.067(4) 0.141(6) 0.053(4) 0.042(4) 0.024(3)
O60 0.099(5) 0.096(5) 0.098(5) 0.044(4) 0.042(4) 0.037(4)
O61 0.110(6) 0.094(6) 0.144(7) 0.035(5) 0.062(5) 0.041(5)
O62 0.085(5) 0.105(6) 0.132(7) 0.025(5) 0.010(5) 0.024(5)
O63 0.070(4) 0.072(4) 0.162(7) 0.043(5) 0.046(4) 0.028(4)
O64 0.086(5) 0.112(7) 0.220(10) 0.099(7) 0.078(6) 0.053(5)
O65 0.076(5) 0.100(6) 0.208(10) 0.053(7) 0.050(6) 0.041(5)
O66 0.080(4) 0.081(5) 0.125(6) 0.052(4) 0.046(4) 0.038(4)
O67 0.054(3) 0.098(5) 0.138(6) 0.057(5) 0.046(4) 0.029(3)
O68 0.061(4) 0.111(6) 0.126(6) 0.069(5) 0.029(4) 0.033(4)
O69 0.062(4) 0.087(5) 0.168(8) 0.048(5) 0.036(4) 0.026(4)
O70 0.067(4) 0.098(5) 0.164(7) 0.082(5) 0.044(4) 0.035(4)
O71 0.046(3) 0.081(4) 0.155(6) 0.074(4) 0.057(4) 0.041(3)
O72 0.074(5) 0.156(9) 0.173(8) 0.099(7) 0.065(5) 0.041(5)
O73 0.058(4) 0.095(5) 0.159(7) 0.073(5) 0.040(4) 0.021(4)
O74 0.053(3) 0.128(7) 0.133(6) 0.071(5) 0.042(4) 0.041(4)
O75 0.065(4) 0.097(6) 0.172(8) 0.056(6) 0.045(5) 0.026(4)
O76 0.056(4) 0.112(6) 0.127(6) 0.059(5) 0.037(4) 0.027(4)
O77 0.078(5) 0.122(7) 0.143(7) 0.075(6) 0.037(5) 0.044(5)
O78 0.075(4) 0.166(9) 0.139(7) 0.091(6) 0.066(5) 0.064(5)
O79 0.071(4) 0.102(6) 0.147(7) 0.069(5) 0.051(4) 0.016(4)
O80 0.055(3) 0.077(4) 0.139(6) 0.054(4) 0.035(4) 0.026(3)
O81 0.068(4) 0.105(6) 0.147(7) 0.073(5) 0.046(4) 0.041(4)
O82 0.070(4) 0.107(6) 0.147(7) 0.047(5) 0.038(5) 0.041(4)
O83 0.061(4) 0.095(5) 0.127(6) 0.039(5) 0.021(4) 0.036(4)
O84 0.090(5) 0.137(8) 0.180(9) 0.091(7) 0.063(6) 0.074(6)
Mn2 0.0679(9) 0.0696(9) 0.1149(13) 0.0528(9) 0.0409(9) 0.0301(7)
Mo13 0.1116(8) 0.1252(9) 0.1655(10) 0.1030(9) 0.0847(8) 0.0699(7)
Mo14 0.1369(9) 0.1201(9) 0.1040(7) 0.0647(7) 0.0459(7) 0.0672(8)
Mo15 0.0961(6) 0.0681(5) 0.1137(7) 0.0459(5) 0.0244(5) 0.0220(5)
Mo16 0.0797(5) 0.0832(6) 0.1119(7) 0.0518(5) 0.0407(5) 0.0245(4)
Mo17 0.0781(5) 0.0811(6) 0.1247(8) 0.0340(6) 0.0348(5) 0.0245(5)
Mo18 0.0639(5) 0.0814(6) 0.1781(10) 0.0629(6) 0.0560(6) 0.0311(4)
Mo19 0.0576(4) 0.0831(6) 0.1522(9) 0.0643(6) 0.0455(5) 0.0322(4)
Mo20 0.0628(5) 0.1248(8) 0.1399(8) 0.0838(7) 0.0522(5) 0.0402(5)
Mo21 0.0601(4) 0.0965(6) 0.1331(8) 0.0614(6) 0.0400(5) 0.0261(4)
Mo22 0.0643(5) 0.0971(6) 0.1450(8) 0.0735(6) 0.0550(5) 0.0337(4)
Mo23 0.0632(5) 0.0945(7) 0.1432(9) 0.0565(6) 0.0418(5) 0.0351(4)
Mo24 0.0619(5) 0.1088(7) 0.1489(9) 0.0742(7) 0.0503(5) 0.0463(5)

loop_
_atom_type_symbol
_atom_type_description
_atom_type_scat_dispersion_real
_atom_type_scat_dispersion_imag
_atom_type_scat_source
Mo Mo -0.0483 2.7339 'International Tables Vol C Tables 4.2.6.8 and 6.1.1.4'
O O 0.0492 0.0322 'International Tables Vol C Tables 4.2.6.8 and 6.1.1.4'
N N 0.0311 0.0180 'International Tables Vol C Tables 4.2.6.8 and 6.1.1.4'
C C 0.0181 0.0091 'International Tables Vol C Tables 4.2.6.8 and 6.1.1.4'
Mn Mn -0.5299 2.8052 'International Tables Vol C Tables 4.2.6.8 and 6.1.1.4'
H H 0.0000 0.0000 'International Tables Vol C Tables 4.2.6.8 and 6.1.1.4'

loop_
_exptl_crystal_face_index_h
_exptl_crystal_face_index_k
_exptl_crystal_face_index_l
_exptl_crystal_face_perp_dist
_exptl_oxdiff_crystal_face_indexfrac_h
_exptl_oxdiff_crystal_face_indexfrac_k
_exptl_oxdiff_crystal_face_indexfrac_l
_exptl_oxdiff_crystal_face_x
_exptl_oxdiff_crystal_face_y
_exptl_oxdiff_crystal_face_z
12 -5 -4 0.2392 12.0332 -4.7213 -3.6038 -0.2841 -0.2435 0.9274
-11 10 -1 0.3244 -11.0826 10.4428 -0.7358 0.2976 -0.1423 -0.9440
1 6 -22 0.0624 1.4564 6.2100 -21.7505 -0.7149 -0.6108 -0.3400
-1 -6 22 0.0942 -0.9442 -6.4154 21.6108 0.7033 0.6008 0.3798
-12 5 1 0.3131 -11.8044 5.4986 0.8101 0.1917 0.1645 -0.9676
0 10 12 0.0312 -0.0232 10.2062 12.2130 0.8750 -0.4169 0.2459
0 -11 -12 0.0147 0.4531 -10.5690 -12.1339 -0.8829 0.4207 -0.2083
11 -10 1 0.2641 11.1170 -9.9457 1.3731 -0.2530 0.1211 0.9599

loop_
_geom_angle_atom_site_label_1
_geom_angle_atom_site_label_2
_geom_angle_atom_site_label_3
_geom_angle
O14 C3' C2' 114.1(12)
O5 C1' C2' 111.1(12)
O24 C4' C2' 112.6(11)
C5' C7' C8' 114.1(11)
C6' C7' C5' 114.7(11)
C6' C7' C8' 113.5(11)
N2 C7' C5' 105.9(10)
N2 C7' C8' 102.8(9)
N2 C7' C6' 104.2(10)
O18 C5' C7' 111.0(11)
O6 C8' C7' 108.0(9)
C3' C2' C1' 112.0(13)
C3' C2' C4' 114.4(15)
C4' C2' C1' 113.6(13)
N1 C2' C3' 105.4(12)
N1 C2' C1' 102.3(12)
N1 C2' C4' 107.9(11)
O9 C6' C7' 110.1(9)
C7' N2 Mo7 175.5(10)
Mo2 O3 Mo1 121.7(4)
Mo1 O4 Mo6 121.2(4)
C1' O5 Mn1 116.2(8)
C1' O5 Mo1 122.6(9)
C1' O5 Mo2 118.3(8)
Mn1 O5 Mo1 102.3(4)
Mn1 O5 Mo2 101.6(3)
Mo2 O5 Mo1 91.3(3)
C8' O6 Mn1 118.7(8)
C8' O6 Mo1 122.0(8)
C8' O6 Mo6 119.2(8)
Mn1 O6 Mo1 99.9(3)
Mn1 O6 Mo6 100.6(3)
Mo6 O6 Mo1 91.1(3)
C6' O9 Mn1 119.4(8)
C6' O9 Mo2 121.2(8)
C6' O9 Mo3 121.4(7)
Mn1 O9 Mo2 99.6(3)
Mn1 O9 Mo3 99.8(3)
Mo3 O9 Mo2 89.2(3)
Mo2 O10 Mo3 123.0(4)
Mo3 O13 Mo4 119.8(5)
C3' O14 Mn1 112.9(10)
C3' O14 Mo3 121.6(9)
C3' O14 Mo4 124.2(9)
Mn1 O14 Mo3 99.5(3)
Mn1 O14 Mo4 101.9(4)
Mo4 O14 Mo3 92.1(4)
Mo5 O17 Mo4 121.9(4)
C5' O18 Mn1 117.2(8)
C5' O18 Mo4 121.2(8)
C5' O18 Mo5 121.7(8)
Mn1 O18 Mo4 100.3(4)
Mn1 O18 Mo5 100.5(3)
Mo5 O18 Mo4 90.8(3)
Mo5 O21 Mo6 122.7(5)
C4' O24 Mn1 116.5(9)
C4' O24 Mo5 120.8(8)
C4' O24 Mo6 121.7(9)
Mn1 O24 Mo5 100.6(4)
Mn1 O24 Mo6 101.3(3)
Mo6 O24 Mo5 91.0(3)
Mo7 O25 Mo10 116.5(5)
Mo9 O26 Mo7 114.8(5)
Mo8 O27 Mo7 115.3(4)
Mo11 O28 Mo7 112.6(4)
Mo7 O29 Mo8 91.5(3)
Mo7 O29 Mo9 90.0(3)
Mo7 O29 Mo10 91.7(3)
Mo7 O29 Mo11 90.1(2)
Mo7 O29 Mo12 177.7(4)
Mo8 O29 Mo9 177.4(4)
Mo8 O29 Mo10 92.1(3)
Mo8 O29 Mo11 90.7(3)
Mo8 O29 Mo12 90.6(3)
Mo10 O29 Mo9 89.9(3)
Mo10 O29 Mo11 176.6(4)
Mo10 O29 Mo12 89.0(2)
Mo11 O29 Mo9 87.2(3)
Mo11 O29 Mo12 89.1(3)
Mo12 O29 Mo9 87.8(2)
Mo11 O31 Mo8 117.3(5)
Mo10 O32 Mo8 118.1(5)
Mo12 O33 Mo8 118.5(5)
Mo9 O34 Mo10 118.5(5)
Mo11 O36 Mo9 116.4(5)
Mo9 O37 Mo12 116.1(5)
Mo12 O40 Mo11 118.8(5)
Mo10 O42 Mo12 116.2(4)
O5 Mn1 O6 86.6(4)
O5 Mn1 O14 94.9(4)
O5 Mn1 O18 179.3(3)
O6 Mn1 O14 178.5(4)
O9 Mn1 O5 88.2(4)
O9 Mn1 O6 91.6(3)
O9 Mn1 O14 88.3(4)
O9 Mn1 O18 91.5(4)
O9 Mn1 O24 178.0(4)
O18 Mn1 O6 92.8(4)
O18 Mn1 O14 85.7(4)
O24 Mn1 O5 92.7(4)
O24 Mn1 O6 86.7(4)
O24 Mn1 O14 93.4(4)
O24 Mn1 O18 87.6(4)
O1 Mo1 O3 103.6(4)
O1 Mo1 O4 97.2(4)
O1 Mo1 O5 92.4(4)
O1 Mo1 O6 161.1(4)
O2 Mo1 O1 104.0(5)
O2 Mo1 O3 98.7(4)
O2 Mo1 O4 103.3(4)
O2 Mo1 O5 162.1(4)
O2 Mo1 O6 93.6(4)
O3 Mo1 O5 70.0(3)
O3 Mo1 O6 80.1(4)
O4 Mo1 O3 145.0(4)
O4 Mo1 O5 81.4(4)
O4 Mo1 O6 71.6(3)
O5 Mo1 O6 71.3(3)
O3 Mo2 O5 70.5(3)
O3 Mo2 O9 78.7(4)
O5 Mo2 O9 70.5(3)
O7 Mo2 O3 102.2(4)
O7 Mo2 O5 93.0(4)
O7 Mo2 O9 162.3(4)
O7 Mo2 O10 100.7(4)
O8 Mo2 O3 98.5(4)
O8 Mo2 O5 161.1(4)
O8 Mo2 O7 104.6(5)
O8 Mo2 O9 92.6(5)
O8 Mo2 O10 102.2(4)
O10 Mo2 O3 143.9(4)
O10 Mo2 O5 80.8(3)
O10 Mo2 O9 71.2(3)
O10 Mo3 O9 70.8(3)
O10 Mo3 O14 81.1(4)
O11 Mo3 O9 90.6(4)
O11 Mo3 O10 100.8(4)
O11 Mo3 O13 98.3(4)
O11 Mo3 O14 161.3(4)
O12 Mo3 O9 161.8(4)
O12 Mo3 O10 99.1(5)
O12 Mo3 O11 106.3(5)
O12 Mo3 O13 104.4(5)
O12 Mo3 O14 91.6(4)
O13 Mo3 O9 78.8(4)
O13 Mo3 O10 144.1(4)
O13 Mo3 O14 71.5(4)
O14 Mo3 O9 72.3(3)
O13 Mo4 O14 70.2(4)
O13 Mo4 O18 78.5(3)
O14 Mo4 O18 72.1(3)
O15 Mo4 O13 103.1(5)
O15 Mo4 O14 89.2(5)
O15 Mo4 O17 99.6(5)
O15 Mo4 O18 159.7(5)
O16 Mo4 O13 100.7(5)
O16 Mo4 O14 160.3(4)
O16 Mo4 O15 110.1(6)
O16 Mo4 O17 98.4(6)
O16 Mo4 O18 89.2(5)
O17 Mo4 O13 143.0(4)
O17 Mo4 O14 81.3(4)
O17 Mo4 O18 70.3(3)
O17 Mo5 O18 71.9(4)
O17 Mo5 O21 145.7(4)
O17 Mo5 O24 81.0(4)
O18 Mo5 O24 71.3(3)
O19 Mo5 O17 102.6(6)
O19 Mo5 O18 91.3(4)
O19 Mo5 O20 105.4(6)
O19 Mo5 O21 98.5(5)
O19 Mo5 O24 160.4(4)
O20 Mo5 O17 98.5(5)
O20 Mo5 O18 162.4(5)
O20 Mo5 O21 101.6(5)
O20 Mo5 O24 93.0(5)
O21 Mo5 O18 81.0(4)
O21 Mo5 O24 70.6(4)
O4 Mo6 O6 71.4(3)
O4 Mo6 O24 81.1(4)
O6 Mo6 O24 71.4(3)
O21 Mo6 O4 145.4(4)
O21 Mo6 O6 80.8(4)
O21 Mo6 O24 70.4(4)
O22 Mo6 O4 97.2(5)
O22 Mo6 O6 160.9(4)
O22 Mo6 O21 103.1(5)
O22 Mo6 O23 105.2(5)
O22 Mo6 O24 92.1(5)
O23 Mo6 O4 102.8(5)
O23 Mo6 O6 92.4(4)
O23 Mo6 O21 98.7(5)
O23 Mo6 O24 161.5(4)
N2 Mo7 O25 104.3(5)
N2 Mo7 O26 100.3(5)
N2 Mo7 O27 103.6(5)
N2 Mo7 O28 99.1(4)
N2 Mo7 O29 178.2(5)
N2 Mo7 Mo8 135.3(4)
N2 Mo7 Mo11 131.6(4)
O25 Mo7 O26 86.3(5)
O25 Mo7 O27 90.3(5)
O25 Mo7 O28 156.4(4)
O25 Mo7 O29 77.4(3)
O25 Mo7 Mo8 84.0(3)
O25 Mo7 Mo11 123.9(3)
O26 Mo7 O27 155.9(4)
O26 Mo7 O28 86.5(5)
O26 Mo7 O29 79.1(4)
O26 Mo7 Mo8 124.2(3)
O26 Mo7 Mo11 80.1(4)
O27 Mo7 O28 87.2(4)
O27 Mo7 O29 76.9(3)
O27 Mo7 Mo8 31.7(2)
O27 Mo7 Mo11 82.1(3)
O28 Mo7 O29 79.2(3)
O28 Mo7 Mo8 81.6(3)
O28 Mo7 Mo11 32.6(2)
O29 Mo7 Mo8 45.2(2)
O29 Mo7 Mo11 46.7(2)
Mo8 Mo7 Mo11 61.51(5)
O27 Mo8 O29 76.3(3)
O27 Mo8 O31 91.4(4)
O27 Mo8 O32 87.0(4)
O27 Mo8 O33 151.7(4)
O27 Mo8 Mo7 33.0(3)
O29 Mo8 Mo7 43.26(16)
O30 Mo8 O27 105.3(5)
O30 Mo8 O29 177.5(4)
O30 Mo8 O31 106.6(7)
O30 Mo8 O32 104.8(6)
O30 Mo8 O33 102.8(6)
O30 Mo8 Mo7 138.3(5)
O31 Mo8 O29 75.3(4)
O31 Mo8 O32 147.9(5)
O31 Mo8 Mo7 82.2(3)
O32 Mo8 O29 73.2(4)
O32 Mo8 Mo7 79.1(3)
O33 Mo8 O29 75.6(4)
O33 Mo8 O31 84.2(5)
O33 Mo8 O32 82.2(4)
O33 Mo8 Mo7 118.8(3)
O26 Mo9 O29 76.1(3)
O26 Mo9 O36 86.7(5)
O26 Mo9 O37 154.4(4)
O34 Mo9 O26 86.9(5)
O34 Mo9 O29 76.3(3)
O34 Mo9 O36 154.3(4)
O34 Mo9 O37 86.1(5)
O35 Mo9 O26 104.4(6)
O35 Mo9 O29 179.3(8)
O35 Mo9 O34 104.1(8)
O35 Mo9 O36 101.5(8)
O35 Mo9 O37 101.2(6)
O36 Mo9 O29 78.0(4)
O37 Mo9 O29 78.3(4)
O37 Mo9 O36 89.0(5)
O25 Mo10 O29 74.4(3)
O25 Mo10 O34 82.5(4)
O32 Mo10 O25 89.8(4)
O32 Mo10 O29 76.6(4)
O32 Mo10 O34 151.8(5)
O32 Mo10 O42 86.5(4)
O34 Mo10 O29 75.2(4)
O38 Mo10 O25 105.8(5)
O38 Mo10 O29 179.8(5)
O38 Mo10 O32 103.5(6)
O38 Mo10 O34 104.7(6)
O38 Mo10 O42 101.5(5)
O42 Mo10 O25 152.5(4)
O42 Mo10 O29 78.3(3)
O42 Mo10 O34 88.0(4)
O28 Mo11 O29 77.9(3)
O28 Mo11 O36 89.5(4)
O28 Mo11 O40 152.5(4)
O28 Mo11 Mo7 34.8(2)
O29 Mo11 Mo7 43.18(16)
O31 Mo11 O28 91.0(5)
O31 Mo11 O29 76.3(4)
O31 Mo11 O36 154.0(4)
O31 Mo11 O40 83.7(5)
O31 Mo11 Mo7 84.1(4)
O36 Mo11 O29 78.3(4)
O36 Mo11 O40 84.0(5)
O36 Mo11 Mo7 81.5(3)
O39 Mo11 O28 102.2(4)
O39 Mo11 O29 179.5(8)
O39 Mo11 O31 104.2(8)
O39 Mo11 O36 101.1(8)
O39 Mo11 O40 105.3(5)
O39 Mo11 Mo7 136.9(4)
O40 Mo11 O29 74.6(3)
O40 Mo11 Mo7 117.7(3)
O33 Mo12 O29 75.1(4)
O33 Mo12 O37 152.6(4)
O33 Mo12 O42 84.6(5)
O37 Mo12 O29 77.6(4)
O40 Mo12 O29 77.5(3)
O40 Mo12 O33 91.1(5)
O40 Mo12 O37 85.9(6)
O40 Mo12 O42 153.8(4)
O41 Mo12 O29 177.8(5)
O41 Mo12 O33 104.1(6)
O41 Mo12 O37 103.1(6)
O41 Mo12 O40 104.6(5)
O41 Mo12 O42 101.5(5)
O42 Mo12 O29 76.5(3)
O42 Mo12 O37 86.2(5)
C13' C15' C16' 113.8(11)
C13' C15' C14' 113.2(9)
C16' C15' C14' 113.6(9)
N4 C15' C13' 106.9(9)
N4 C15' C16' 105.8(8)
N4 C15' C14' 102.3(10)
O47 C9' C10' 112.3(9)
O66 C12' C10' 113.6(9)
O55 C11' C10' 113.1(8)
C9' C10' C11' 110.4(12)
C12' C10' C9' 113.5(10)
C12' C10' C11' 114.1(11)
N3 C10' C9' 104.7(10)
N3 C10' C12' 105.2(11)
N3 C10' C11' 108.2(9)
O52 C13' C15' 110.4(9)
O48 C16' C15' 111.3(7)
O59 C14' C15' 108.6(9)
C15' N4 Mo19 177.7(11)
Mo13 O45 Mo14 121.6(4)
Mo13 O46 Mo18 121.9(3)
C9' O47 Mn2 117.0(6)
C9' O47 Mo13 119.7(6)
C9' O47 Mo14 121.7(8)
Mn2 O47 Mo13 100.9(3)
Mn2 O47 Mo14 101.7(3)
Mo13 O47 Mo14 91.0(2)
C16' O48 Mn2 118.7(5)
C16' O48 Mo13 119.9(6)
C16' O48 Mo18 121.7(6)
Mn2 O48 Mo13 100.8(3)
Mn2 O48 Mo18 100.6(3)
Mo13 O48 Mo18 89.6(2)
Mo14 O51 Mo15 121.7(4)
C13' O52 Mn2 117.9(7)
C13' O52 Mo14 121.3(6)
C13' O52 Mo15 119.6(6)
Mn2 O52 Mo14 100.2(3)
Mn2 O52 Mo15 101.8(3)
Mo15 O52 Mo14 91.0(3)
C11' O55 Mn2 116.9(6)
C11' O55 Mo15 121.5(7)
C11' O55 Mo16 122.1(6)
Mn2 O55 Mo15 100.9(3)
Mn2 O55 Mo16 100.7(3)
Mo16 O55 Mo15 89.3(2)
Mo16 O56 Mo15 121.5(3)
C14' O59 Mn2 119.6(7)
C14' O59 Mo16 119.7(5)
C14' O59 Mo17 119.6(7)
Mn2 O59 Mo16 101.3(3)
Mn2 O59 Mo17 100.5(2)
Mo16 O59 Mo17 90.7(2)
Mo16 O60 Mo17 121.5(4)
Mo18 O63 Mo17 121.3(4)
C12' O66 Mn2 115.0(7)
C12' O66 Mo17 122.6(6)
C12' O66 Mo18 121.2(6)
Mn2 O66 Mo17 100.5(3)
Mn2 O66 Mo18 102.4(3)
Mo18 O66 Mo17 90.5(3)
Mo22 O67 Mo19 114.8(3)
Mo23 O68 Mo19 113.9(3)
Mo19 O69 Mo21 115.3(4)
Mo20 O70 Mo19 114.7(3)
Mo19 O71 Mo20 90.55(19)
Mo19 O71 Mo21 90.3(2)
Mo19 O71 Mo22 89.93(18)
Mo19 O71 Mo23 90.5(2)
Mo19 O71 Mo24 179.1(3)
Mo20 O71 Mo21 90.2(2)
Mo20 O71 Mo22 179.4(3)
Mo20 O71 Mo23 90.0(3)
Mo22 O71 Mo21 90.1(3)
Mo22 O71 Mo23 89.6(2)
Mo23 O71 Mo21 179.2(3)
Mo24 O71 Mo20 90.31(18)
Mo24 O71 Mo21 89.6(2)
Mo24 O71 Mo22 89.22(18)
Mo24 O71 Mo23 89.5(2)
Mo21 O73 Mo20 115.3(3)
Mo20 O74 Mo23 117.4(4)
Mo22 O76 Mo21 118.1(4)
Mo21 O77 Mo24 118.0(4)
Mo24 O78 Mo20 119.0(3)
Mo23 O80 Mo22 116.1(3)
Mo24 O81 Mo22 117.5(3)
Mo24 O83 Mo23 117.6(4)
O47 Mn2 O52 87.4(3)
O47 Mn2 O66 92.8(3)
O48 Mn2 O47 87.8(3)
O48 Mn2 O52 92.0(3)
O48 Mn2 O59 92.3(3)
O48 Mn2 O66 87.1(3)
O55 Mn2 O47 92.0(3)
O55 Mn2 O48 179.3(4)
O55 Mn2 O52 87.3(3)
O55 Mn2 O59 87.9(3)
O55 Mn2 O66 93.6(3)
O59 Mn2 O47 179.1(3)
O59 Mn2 O52 91.7(3)
O59 Mn2 O66 88.1(3)
O66 Mn2 O52 179.1(3)
O43 Mo13 O44 105.2(4)
O43 Mo13 O45 103.9(5)
O43 Mo13 O46 97.2(4)
O43 Mo13 O47 92.9(4)
O43 Mo13 O48 160.9(3)
O44 Mo13 O45 97.1(4)
O44 Mo13 O46 103.5(5)
O44 Mo13 O47 160.7(3)
O44 Mo13 O48 92.6(3)
O45 Mo13 O46 145.4(3)
O45 Mo13 O47 71.4(3)
O45 Mo13 O48 80.1(3)
O46 Mo13 O47 80.6(3)
O46 Mo13 O48 71.6(3)
O47 Mo13 O48 70.4(2)
O45 Mo14 O47 70.5(3)
O45 Mo14 O52 80.9(3)
O47 Mo14 O52 70.7(3)
O49 Mo14 O45 101.0(5)
O49 Mo14 O47 90.2(5)
O49 Mo14 O50 108.2(5)
O49 Mo14 O51 99.2(4)
O49 Mo14 O52 159.2(4)
O50 Mo14 O45 97.5(4)
O50 Mo14 O47 159.9(4)
O50 Mo14 O51 104.1(4)
O50 Mo14 O52 91.9(4)
O51 Mo14 O45 144.0(4)
O51 Mo14 O47 80.0(3)
O51 Mo14 O52 70.1(3)
O51 Mo15 O52 71.2(3)
O51 Mo15 O55 78.9(3)
O51 Mo15 O56 144.7(3)
O52 Mo15 O55 70.0(2)
O53 Mo15 O51 103.3(4)
O53 Mo15 O52 93.0(3)
O53 Mo15 O55 161.5(3)
O53 Mo15 O56 99.2(4)
O54 Mo15 O51 98.5(4)
O54 Mo15 O52 160.6(4)
O54 Mo15 O53 105.6(4)
O54 Mo15 O55 92.1(4)
O54 Mo15 O56 101.3(4)
O56 Mo15 O52 80.8(3)
O56 Mo15 O55 71.5(3)
O56 Mo16 O55 72.3(3)
O56 Mo16 O59 80.5(3)
O57 Mo16 O55 162.5(3)
O57 Mo16 O56 98.2(4)
O57 Mo16 O58 104.2(4)
O57 Mo16 O59 94.2(3)
O57 Mo16 O60 103.0(4)
O58 Mo16 O55 92.2(3)
O58 Mo16 O56 101.1(4)
O58 Mo16 O59 161.0(3)
O58 Mo16 O60 98.8(4)
O59 Mo16 O55 70.1(2)
O60 Mo16 O55 80.0(3)
O60 Mo16 O56 146.3(3)
O60 Mo16 O59 72.1(3)
O60 Mo17 O59 69.9(3)
O60 Mo17 O66 80.8(3)
O61 Mo17 O59 90.9(4)
O61 Mo17 O60 101.5(4)
O61 Mo17 O63 99.0(4)
O61 Mo17 O66 159.8(4)
O62 Mo17 O59 160.4(4)
O62 Mo17 O60 99.0(4)
O62 Mo17 O61 107.5(5)
O62 Mo17 O63 103.4(4)
O62 Mo17 O66 91.8(4)
O63 Mo17 O59 79.6(3)
O63 Mo17 O60 143.2(3)
O63 Mo17 O66 69.8(3)
O66 Mo17 O59 70.8(2)
O46 Mo18 O48 70.6(3)
O46 Mo18 O66 78.9(3)
O63 Mo18 O46 143.3(3)
O63 Mo18 O48 78.9(3)
O63 Mo18 O66 71.7(3)
O64 Mo18 O46 102.9(4)
O64 Mo18 O48 92.0(4)
O64 Mo18 O63 98.0(4)
O64 Mo18 O66 160.4(3)
O65 Mo18 O46 98.9(4)
O65 Mo18 O48 160.8(3)
O65 Mo18 O63 103.7(4)
O65 Mo18 O64 106.3(5)
O65 Mo18 O66 92.5(4)
O66 Mo18 O48 70.0(2)
N4 Mo19 O67 101.6(4)
N4 Mo19 O68 98.6(4)
N4 Mo19 O69 104.4(5)
N4 Mo19 O70 101.6(4)
N4 Mo19 O71 176.7(5)
O67 Mo19 O68 85.2(3)
O67 Mo19 O71 78.2(2)
O68 Mo19 O71 78.2(3)
O69 Mo19 O67 90.7(3)
O69 Mo19 O68 157.0(3)
O69 Mo19 O70 88.0(4)
O69 Mo19 O71 78.9(3)
O70 Mo19 O67 156.4(3)
O70 Mo19 O68 86.9(3)
O70 Mo19 O71 78.4(2)
O70 Mo20 O71 76.3(2)
O70 Mo20 O73 86.4(4)
O72 Mo20 O70 104.9(4)
O72 Mo20 O71 178.5(4)
O72 Mo20 O73 104.3(4)
O72 Mo20 O74 102.5(4)
O72 Mo20 O78 103.7(4)
O73 Mo20 O71 76.5(3)
O74 Mo20 O70 88.5(3)
O74 Mo20 O71 76.6(3)
O74 Mo20 O73 153.1(3)
O74 Mo20 O78 88.5(4)
O78 Mo20 O70 151.2(3)
O78 Mo20 O71 75.1(2)
O78 Mo20 O73 83.5(4)
O69 Mo21 O71 75.5(3)
O69 Mo21 O76 85.4(3)
O73 Mo21 O69 86.7(3)
O73 Mo21 O71 78.0(3)
O73 Mo21 O76 153.3(4)
O75 Mo21 O69 104.2(4)
O75 Mo21 O71 179.7(4)
O75 Mo21 O73 102.1(4)
O75 Mo21 O76 104.5(4)
O75 Mo21 O77 103.3(4)
O76 Mo21 O71 75.4(3)
O77 Mo21 O69 152.5(4)
O77 Mo21 O71 77.0(3)
O77 Mo21 O73 88.7(3)
O77 Mo21 O76 86.8(3)
O67 Mo22 O71 76.9(2)
O67 Mo22 O76 89.0(3)
O67 Mo22 O80 85.8(3)
O67 Mo22 O81 152.9(3)
O76 Mo22 O71 76.4(3)
O76 Mo22 O80 153.2(3)
O76 Mo22 O81 86.3(3)
O79 Mo22 O67 103.7(3)
O79 Mo22 O71 179.4(3)
O79 Mo22 O76 103.4(4)
O79 Mo22 O80 103.4(4)
O79 Mo22 O81 103.3(3)
O80 Mo22 O71 76.8(3)
O81 Mo22 O71 76.1(2)
O81 Mo22 O80 86.5(3)
O68 Mo23 O71 77.4(3)
O68 Mo23 O74 87.9(3)
O68 Mo23 O80 89.1(3)
O68 Mo23 O83 152.6(4)
O74 Mo23 O71 75.9(3)
O74 Mo23 O83 85.4(3)
O80 Mo23 O71 77.5(3)
O80 Mo23 O74 153.2(3)
O80 Mo23 O83 85.2(3)
O82 Mo23 O68 102.3(3)
O82 Mo23 O71 179.2(3)
O82 Mo23 O74 103.4(4)
O82 Mo23 O80 103.2(4)
O82 Mo23 O83 105.1(3)
O83 Mo23 O71 75.2(3)
O77 Mo24 O71 75.4(3)
O78 Mo24 O71 75.2(3)
O78 Mo24 O77 83.2(4)
O81 Mo24 O71 77.2(2)
O81 Mo24 O77 85.5(4)
O81 Mo24 O78 152.0(3)
O83 Mo24 O71 77.7(3)
O83 Mo24 O77 153.1(3)
O83 Mo24 O78 90.2(4)
O83 Mo24 O81 88.3(4)
O84 Mo24 O71 177.7(4)
O84 Mo24 O77 102.4(4)
O84 Mo24 O78 103.9(4)
O84 Mo24 O81 103.5(4)
O84 Mo24 O83 104.5(4)
C30 C29 N6 119.4(16)
N6 C17 C18 107.0(15)
C19 C18 C17 104.8(14)
C20 C19 C18 120.3(17)
C22 C21 N6 116.1(16)
C21 C22 C23 117.5(17)
C24 C23 C22 122(2)
C29 C30 C31 126.1(18)
C30 C31 C32 109(2)
C31 C32 C47A 167(3)
C26 C25 N6 109.2(16)
C27 C26 C25 110.6(19)
C28A C27 C26 135(9)
N7 C41 C42 118(2)
C43 C42 C41 115.7(19)
C44 C43 C42 115(2)
C46 C45 N7 118.4(18)
C46A C45 C46 37.8(17)
C46A C45 N7 109.9(19)
C45 C46 C47A 92(2)
C46A C46 C45 69.5(16)
C46A C46 C47 100(3)
C46A C46 C47A 52(2)
C47 C46 C45 115(2)
C47 C46 C47A 48.5(13)
C45 C46A C47 95(2)
C45 C46A C47A 111(3)
C46 C46A C45 72.7(16)
C46 C46A C47 49(2)
C46 C46A C47A 97(3)
C47A C46A C47 47.8(13)
C46 C47 C46A 30.2(16)
C47A C47 C46 81(2)
C47A C47 C46A 50.9(14)
C46 C47A C32 150(3)
C46A C47A C32 122(3)
C46A C47A C46 30.9(17)
C47 C47A C32 151(3)
C47 C47A C46 50.4(13)
C47 C47A C46A 81(2)
C38 C37 N7 114(2)
C39 C38 C37 111(2)
C40 C39 C38 111(2)
N7 C33 C34 108.6(16)
C33 C34 C35 106.7(18)
C36 C35 C34 106.2(16)
C29 N6 C17 94.7(14)
C29 N6 C21 105.0(14)
C29 N6 C25 115.8(14)
C17 N6 C21 119.1(16)
C17 N6 C25 106.8(15)
C25 N6 C21 114.2(15)
C41 N7 C45 112.4(18)
C41 N7 C37 105.5(18)
C41 N7 C33 117.0(19)
C37 N7 C45 102.2(18)
C33 N7 C45 106.7(14)
C33 N7 C37 112.2(17)
C93A C94A C95 100(3)
C94A C93A N10 102(3)
C90 C89 N10 108.3(18)
C89 C90 C91 105.0(17)
C92 C91 C90 108.1(17)
N10 C81 C82 121(2)
C83 C82 C81 121(2)
C84 C83 C82 114(3)
N10 C85 C86 124.6(19)
C87 C86 C85 105.6(17)
C88 C87 C86 102.4(14)
C94 C93 N10 104(3)
C93 C94 C95 103(3)
C96 C95 C94A 125(3)
C96 C95 C94 119(2)
C93A N10 C89 96(2)
C81 N10 C93A 132(3)
C81 N10 C89 105.7(16)
C81 N10 C85 106.1(19)
C81 N10 C93 102(3)
C85 N10 C93A 107(3)
C85 N10 C89 108.6(17)
C85 N10 C93 134(2)
C93 N10 C89 98(2)
N12 C121 C122 111.0(18)
C121 C122 C123 107.2(18)
C122 C123 C124 93.1(16)
C126 C125 N12 116(2)
C125 C126 C127 114(2)
C126 C127 C128 90(3)
C99A C127 C126 119(2)
C99A C127 C128 44(3)
C99A C128 C127 50(3)
N12 C117 C118 131.4(19)
C117 C118 C119 124.4(17)
C120 C119 C118 114.8(18)
N12 C113 C114 110(2)
C113 C114 C115 126.3(19)
C116 C115 C114 112.5(17)
C128 C99A C127 86(4)
C125 N12 C121 104.3(17)
C117 N12 C121 103.9(17)
C117 N12 C125 106.3(19)
C113 N12 C121 99.0(17)
C113 N12 C125 121.9(19)
C113 N12 C117 119(2)
C2 C1 N5 111.7(16)
C1 C2 C3 105.8(17)
C2 C3 C4 117(2)
C6 C5 N5 164(2)
C7 C6 C5 133(2)
C8 C7 C6 114(2)
C14 C13 N5 120.6(18)
C15 C14 C13 108.1(15)
C16 C15 C14 96.1(17)
C10 C9 N5 115.0(17)
C11 C10 C9 110.3(19)
C10 C11 C12 123(2)
C1 N5 C5 106.7(14)
C1 N5 C13 100.9(13)
C1 N5 C9 108.6(15)
C5 N5 C13 123.1(15)
C9 N5 C5 107.2(14)
C9 N5 C13 109.5(15)
C70 C69 N9 120.5(17)
C69 C70 C71 109(2)
C72 C71 C70 110(2)
C66 C65 N9 106.1(17)
C65 C66 C67 104.3(17)
C68 C67 C66 118.0(19)
N9 C73 C74 114.6(17)
C75 C74 C73 122.6(19)
C76 C75 C74 121.4(19)
N9 C77 C78 110.1(13)
C79 C78 C77 106.3(12)
C80A C79 C78 113.3(17)
C80A C79 C80 89(2)
C80 C79 C78 108(2)
C79 C80A C80 46.3(17)
C79 C80 C80A 44.8(16)
C69 N9 C65 119.5(16)
C69 N9 C77 111.1(15)
C73 N9 C69 113.2(16)
C73 N9 C65 103.7(17)
C73 N9 C77 108.9(15)
C77 N9 C65 99.2(13)
C62 C61 N8 113.2(14)
C61 C62 C63 108.2(14)
C64 C63 C62 112.7(14)
C54 C53 N8 111.5(16)
C53 C54 C55 106.6(17)
C54 C55 C56 111.5(17)
N8 C57 C58 102.2(15)
C59 C58 C57 96.4(17)
C60 C59 C58 128.6(19)
C50 C49 N8 106.7(16)
C49 C50 C51 93.2(17)
C52 C51 C50 112.1(17)
C61 N8 C53 109.0(13)
C61 N8 C49 104.7(13)
C53 N8 C49 111.7(15)
C57 N8 C61 115.0(16)
C57 N8 C53 102.0(14)
C57 N8 C49 114.5(14)
N11 C97 C98 113.8(9)
C99 C98 C97 107.6(10)
C100 C99 C98 107.6(12)
N11 C101 C102 115.5(9)
C103 C102 C101 106.2(10)
C102 C103 C104 111.1(12)
N11 C105 C106 110.6(9)
C105 C106 C107 102.0(11)
C108 C107 C106 113.4(16)
C110 C109 N11 114.7(8)
C109 C110 C111 107.7(9)
C110 C111 C112 109.6(10)
C101 N11 C97 108.5(8)
C101 N11 C105 114.6(8)
C101 N11 C109 108.6(8)
C105 N11 C97 108.1(8)
C105 N11 C109 106.9(8)
C109 N11 C97 110.2(7)

loop_
_geom_bond_atom_site_label_1
_geom_bond_atom_site_label_2
_geom_bond_distance
C3' C2' 1.53(2)
C3' O14 1.460(15)
C1' C2' 1.56(2)
C1' O5 1.471(13)
C4' C2' 1.55(2)
C4' O24 1.428(13)
C7' C5' 1.543(18)
C7' C8' 1.638(18)
C7' C6' 1.529(19)
C7' N2 1.467(14)
C5' O18 1.435(12)
C8' O6 1.435(13)
C2' N1 1.503(15)
C6' O9 1.417(12)
N2 Mo7 1.719(10)
O1 Mo1 1.715(11)
O2 Mo1 1.697(9)
O3 Mo1 1.929(8)
O3 Mo2 1.901(9)
O4 Mo1 1.890(9)
O4 Mo6 1.952(10)
O5 Mn1 1.970(10)
O5 Mo1 2.339(9)
O5 Mo2 2.336(9)
O6 Mn1 2.023(9)
O6 Mo1 2.362(9)
O6 Mo6 2.328(8)
O7 Mo2 1.733(10)
O8 Mo2 1.672(9)
O9 Mn1 1.963(9)
O9 Mo2 2.403(10)
O9 Mo3 2.396(8)
O10 Mo2 1.900(9)
O10 Mo3 1.935(10)
O11 Mo3 1.723(10)
O12 Mo3 1.659(9)
O13 Mo3 1.850(11)
O13 Mo4 1.996(10)
O14 Mn1 2.042(10)
O14 Mo3 2.334(10)
O14 Mo4 2.289(10)
O15 Mo4 1.655(11)
O16 Mo4 1.651(11)
O17 Mo4 1.941(11)
O17 Mo5 1.898(11)
O18 Mn1 1.999(10)
O18 Mo4 2.376(9)
O18 Mo5 2.338(9)
O19 Mo5 1.650(12)
O20 Mo5 1.702(10)
O21 Mo5 1.909(9)
O21 Mo6 1.932(10)
O22 Mo6 1.678(10)
O23 Mo6 1.698(9)
O24 Mn1 1.963(8)
O24 Mo5 2.368(10)
O24 Mo6 2.359(9)
O25 Mo7 1.886(9)
O25 Mo10 1.916(9)
O26 Mo7 1.934(10)
O26 Mo9 1.892(10)
O27 Mo7 1.937(9)
O27 Mo8 1.867(9)
O28 Mo7 1.990(9)
O28 Mo11 1.878(8)
O29 Mo7 2.203(6)
O29 Mo8 2.281(9)
O29 Mo9 2.352(9)
O29 Mo10 2.304(8)
O29 Mo11 2.342(8)
O29 Mo12 2.343(6)
O30 Mo8 1.711(11)
O31 Mo8 1.996(12)
O31 Mo11 1.856(13)
O32 Mo8 2.034(11)
O32 Mo10 1.812(13)
O33 Mo8 1.942(11)
O33 Mo12 1.884(12)
O34 Mo9 1.849(14)
O34 Mo10 1.978(10)
O35 Mo9 1.703(12)
O36 Mo9 1.907(11)
O36 Mo11 1.903(11)
O37 Mo9 1.893(10)
O37 Mo12 1.943(12)
O38 Mo10 1.645(9)
O39 Mo11 1.668(10)
O40 Mo11 1.991(8)
O40 Mo12 1.828(10)
O41 Mo12 1.664(9)
O42 Mo10 1.896(9)
O42 Mo12 1.941(10)
Mo7 Mo8 3.2135(17)
Mo7 Mo11 3.2197(16)
C15' C13' 1.539(17)
C15' C16' 1.543(14)
C15' C14' 1.609(17)
C15' N4 1.482(12)
C9' C10' 1.537(17)
C9' O47 1.442(12)
C12' C10' 1.507(19)
C12' O66 1.469(11)
C11' C10' 1.546(16)
C11' O55 1.447(11)
C10' N3 1.486(12)
C13' O52 1.453(12)
C16' O48 1.435(10)
C14' O59 1.446(11)
N4 Mo19 1.679(8)
O43 Mo13 1.684(9)
O44 Mo13 1.704(8)
O45 Mo13 1.910(10)
O45 Mo14 1.932(10)
O46 Mo13 1.924(9)
O46 Mo18 1.934(9)
O47 Mn2 1.979(8)
O47 Mo13 2.341(7)
O47 Mo14 2.363(8)
O48 Mn2 1.942(6)
O48 Mo13 2.377(7)
O48 Mo18 2.412(7)
O49 Mo14 1.691(10)
O50 Mo14 1.705(9)
O51 Mo14 1.910(8)
O51 Mo15 1.934(9)
O52 Mn2 2.001(8)
O52 Mo14 2.386(8)
O52 Mo15 2.321(7)
O53 Mo15 1.698(8)
O54 Mo15 1.679(7)
O55 Mn2 1.931(7)
O55 Mo15 2.409(8)
O55 Mo16 2.385(7)
O56 Mo15 1.941(8)
O56 Mo16 1.921(7)
O57 Mo16 1.679(9)
O58 Mo16 1.710(7)
O59 Mn2 1.973(7)
O59 Mo16 2.330(6)
O59 Mo17 2.390(7)
O60 Mo16 1.898(8)
O60 Mo17 1.949(8)
O61 Mo17 1.682(8)
O62 Mo17 1.673(8)
O63 Mo17 1.928(8)
O63 Mo18 1.890(8)
O64 Mo18 1.698(8)
O65 Mo18 1.689(9)
O66 Mn2 1.995(8)
O66 Mo17 2.371(8)
O66 Mo18 2.314(7)
O67 Mo19 1.950(7)
O67 Mo22 1.882(7)
O68 Mo19 1.983(9)
O68 Mo23 1.889(8)
O69 Mo19 1.903(9)
O69 Mo21 1.935(7)
O70 Mo19 1.930(7)
O70 Mo20 1.917(7)
O71 Mo19 2.232(5)
O71 Mo20 2.326(6)
O71 Mo21 2.341(8)
O71 Mo22 2.335(6)
O71 Mo23 2.337(8)
O71 Mo24 2.326(5)
O72 Mo20 1.671(8)
O73 Mo20 2.008(9)
O73 Mo21 1.906(8)
O74 Mo20 1.915(9)
O74 Mo23 1.943(7)
O75 Mo21 1.692(9)
O76 Mo21 1.955(7)
O76 Mo22 1.905(8)
O77 Mo21 1.865(8)
O77 Mo24 1.973(10)
O78 Mo20 1.916(8)
O78 Mo24 1.912(7)
O79 Mo22 1.683(7)
O80 Mo22 1.962(8)
O80 Mo23 1.919(7)
O81 Mo22 1.940(7)
O81 Mo24 1.889(7)
O82 Mo23 1.699(9)
O83 Mo23 1.980(6)
O83 Mo24 1.860(8)
O84 Mo24 1.697(7)
C29 C30 1.505(16)
C29 N6 1.515(15)
C17 C18 1.598(16)
C17 N6 1.542(16)
C18 C19 1.582(16)
C19 C20 1.501(16)
C21 C22 1.454(16)
C21 N6 1.558(15)
C22 C23 1.523(16)
C23 C24 1.500(18)
C30 C31 1.510(16)
C31 C32 1.532(18)
C32 C47A 1.96(4)
C25 C26 1.546(16)
C25 N6 1.550(15)
C26 C27 1.54(3)
C27 C28A 1.50(2)
C41 C42 1.65(3)
C41 N7 1.44(3)
C42 C43 1.54(3)
C43 C44 1.47(3)
C45 C46 1.554(18)
C45 C46A 1.526(18)
C45 N7 1.63(2)
C46 C46A 1.00(4)
C46 C47 1.504(13)
C46 C47A 1.93(5)
C46A C47 1.95(5)
C46A C47A 1.529(19)
C47 C47A 1.462(19)
C37 C38 1.45(3)
C37 N7 1.53(3)
C38 C39 1.42(3)
C39 C40 1.39(3)
C33 C34 1.583(17)
C33 N7 1.52(2)
C34 C35 1.586(17)
C35 C36 1.498(13)
C94A C93A 1.499(19)
C94A C95 1.524(19)
C93A N10 1.568(19)
C89 C90 1.55(3)
C89 N10 1.64(2)
C90 C91 1.72(3)
C91 C92 1.57(3)
C81 C82 1.66(3)
C81 N10 1.42(2)
C82 C83 1.56(3)
C83 C84 1.53(5)
C85 C86 1.66(3)
C85 N10 1.46(3)
C86 C87 1.516(17)
C87 C88 1.504(13)
C93 C94 1.517(19)
C93 N10 1.623(19)
C94 C95 1.520(18)
C95 C96 1.494(17)
C121 C122 1.67(3)
C121 N12 1.63(3)
C122 C123 1.75(3)
C123 C124 1.75(3)
C125 C126 1.35(3)
C125 N12 1.52(2)
C126 C127 1.532(16)
C127 C128 1.98(9)
C127 C99A 1.514(11)
C128 C99A 1.37(8)
C117 C118 1.470(15)
C117 N12 1.396(15)
C118 C119 1.491(16)
C119 C120 1.456(16)
C113 C114 1.460(16)
C113 N12 1.32(2)
C114 C115 1.483(15)
C115 C116 1.472(16)
C8 C7 1.505(18)
C1 C2 1.494(16)
C1 N5 1.508(15)
C2 C3 1.513(17)
C3 C4 1.516(16)
C5 C6 1.525(16)
C5 N5 1.574(15)
C6 C7 1.525(16)
C13 C14 1.574(17)
C13 N5 1.601(15)
C14 C15 1.553(16)
C15 C16 1.489(16)
C9 C10 1.498(17)
C9 N5 1.534(15)
C10 C11 1.445(16)
C11 C12 1.485(16)
C69 C70 1.44(3)
C69 N9 1.47(2)
C70 C71 1.53(3)
C71 C72 1.42(4)
C65 C66 1.558(16)
C65 N9 1.60(2)
C66 C67 1.559(16)
C67 C68 1.534(18)
C73 C74 1.486(16)
C73 N9 1.447(16)
C74 C75 1.464(16)
C75 C76 1.450(16)
C77 C78 1.60(2)
C77 N9 1.60(2)
C78 C79 1.54(2)
C79 C80A 1.36(3)
C79 C80 1.40(5)
C80A C80 1.93(5)
C61 C62 1.49(2)
C61 N8 1.54(2)
C62 C63 1.60(2)
C63 C64 1.53(2)
C53 C54 1.52(3)
C53 N8 1.57(2)
C54 C55 1.60(3)
C55 C56 1.62(3)
C57 C58 1.63(3)
C57 N8 1.41(2)
C58 C59 1.506(16)
C59 C60 1.478(16)
C49 C50 1.540(16)
C49 N8 1.62(3)
C50 C51 1.569(16)
C51 C52 1.535(16)
C97 C98 1.556(16)
C97 N11 1.550(13)
C98 C99 1.523(17)
C99 C100 1.51(2)
C101 C102 1.550(15)
C101 N11 1.472(13)
C102 C103 1.513(18)
C103 C104 1.58(2)
C105 C106 1.584(16)
C105 N11 1.541(14)
C106 C107 1.59(2)
C107 C108 1.45(3)
C109 C110 1.526(14)
C109 N11 1.543(12)
C110 C111 1.539(15)
C111 C112 1.585(17)

loop_
_geom_torsion_atom_site_label_1
_geom_torsion_atom_site_label_2
_geom_torsion_atom_site_label_3
_geom_torsion_atom_site_label_4
_geom_torsion
C7' C5' O18 Mn1 1.1(14)
C7' C5' O18 Mo4 124.2(10)
C7' C5' O18 Mo5 -122.8(10)
C7' C8' O6 Mn1 2.2(15)
C7' C8' O6 Mo1 -122.8(9)
C7' C8' O6 Mo6 125.2(9)
C7' C6' O9 Mn1 2.4(14)
C7' C6' O9 Mo2 126.8(9)
C7' C6' O9 Mo3 -122.7(9)
C5' C7' C8' O6 -68.4(15)
C5' C7' C6' O9 64.8(13)
C8' C7' C5' O18 66.8(14)
C8' C7' C6' O9 -68.9(13)
C2' C3' O14 Mn1 -3.2(17)
C2' C3' O14 Mo3 -121.2(13)
C2' C3' O14 Mo4 120.7(13)
C2' C1' O5 Mn1 3.8(15)
C2' C1' O5 Mo1 -122.7(11)
C2' C1' O5 Mo2 125.2(11)
C2' C4' O24 Mn1 0.1(16)
C2' C4' O24 Mo5 -122.4(11)
C2' C4' O24 Mo6 124.6(12)
C6' C7' C5' O18 -66.6(14)
C6' C7' C8' O6 65.5(13)
N2 C7' C5' O18 179.0(11)
N2 C7' C8' O6 177.5(11)
N2 C7' C6' O9 -179.9(10)
O5 C1' C2' C3' -69.5(16)
O5 C1' C2' C4' 62.1(15)
O5 C1' C2' N1 178.1(12)
O14 C3' C2' C1' 69.0(18)
O14 C3' C2' C4' -62.2(16)
O14 C3' C2' N1 179.5(12)
O24 C4' C2' C3' 65.1(16)
O24 C4' C2' C1' -65.3(16)
O24 C4' C2' N1 -177.9(12)
Mo4 O13 Mo3 O9 97.5(5)
Mo4 O13 Mo3 O10 65.0(8)
Mo4 O13 Mo3 O11 -173.5(5)
Mo4 O13 Mo3 O12 -64.2(6)
Mo4 O13 Mo3 O14 22.6(4)
Mo4 O17 Mo5 O18 21.3(5)
Mo4 O17 Mo5 O19 -65.9(7)
Mo4 O17 Mo5 O20 -173.8(7)
Mo4 O17 Mo5 O21 60.6(10)
Mo4 O17 Mo5 O24 94.4(6)
Mo6 O4 Mo1 O1 -176.0(6)
Mo6 O4 Mo1 O2 -69.7(6)
Mo6 O4 Mo1 O3 57.6(9)
Mo6 O4 Mo1 O5 92.7(5)
Mo6 O4 Mo1 O6 19.7(4)
Mo7 O26 Mo9 O29 0.8(6)
Mo7 O26 Mo9 O34 -75.9(7)
Mo7 O26 Mo9 O35 -179.6(9)
Mo7 O26 Mo9 O36 79.3(7)
Mo7 O26 Mo9 O37 -1.4(17)
Mo7 O27 Mo8 O29 1.1(5)
Mo7 O27 Mo8 O30 179.0(7)
Mo7 O27 Mo8 O31 -73.4(6)
Mo7 O27 Mo8 O32 74.4(6)
Mo7 O27 Mo8 O33 6.9(13)
Mo7 O28 Mo11 O29 2.4(5)
Mo7 O28 Mo11 O31 78.2(5)
Mo7 O28 Mo11 O36 -75.8(5)
Mo7 O28 Mo11 O39 -177.1(8)
Mo7 O28 Mo11 O40 0.0(14)
Mo8 O31 Mo11 O28 -71.6(6)
Mo8 O31 Mo11 O29 5.7(5)
Mo8 O31 Mo11 O36 19.2(14)
Mo8 O31 Mo11 O39 -174.4(6)
Mo8 O31 Mo11 O40 81.4(6)
Mo8 O31 Mo11 Mo7 -37.4(5)
Mo8 O32 Mo10 O25 73.7(5)
Mo8 O32 Mo10 O29 -0.2(4)
Mo8 O32 Mo10 O34 0.2(11)
Mo8 O32 Mo10 O38 179.9(5)
Mo8 O32 Mo10 O42 -79.0(5)
Mo8 O33 Mo12 O29 3.8(5)
Mo8 O33 Mo12 O37 10.2(14)
Mo8 O33 Mo12 O40 -73.0(6)
Mo8 O33 Mo12 O41 -178.3(6)
Mo8 O33 Mo12 O42 81.2(6)
Mo10 O25 Mo7 N2 178.1(6)
Mo10 O25 Mo7 O26 -82.2(6)
Mo10 O25 Mo7 O27 73.9(6)
Mo10 O25 Mo7 O28 -9.7(15)
Mo10 O25 Mo7 O29 -2.6(5)
Mo10 O25 Mo7 Mo8 42.8(5)
Mo10 O25 Mo7 Mo11 -6.7(8)
Mo10 O34 Mo9 O26 79.2(5)
Mo10 O34 Mo9 O29 2.8(4)
Mo10 O34 Mo9 O35 -176.7(6)
Mo10 O34 Mo9 O36 3.5(13)
Mo10 O34 Mo9 O37 -76.1(6)
Mo11 O40 Mo12 O29 -1.4(6)
Mo11 O40 Mo12 O33 73.1(8)
Mo11 O40 Mo12 O37 -79.6(7)
Mo11 O40 Mo12 O41 177.9(8)
Mo11 O40 Mo12 O42 -7.0(17)
Mo12 O37 Mo9 O26 5.2(17)
Mo12 O37 Mo9 O29 3.0(6)
Mo12 O37 Mo9 O34 79.8(6)
Mo12 O37 Mo9 O35 -176.5(9)
Mo12 O37 Mo9 O36 -74.9(6)
Mo12 O42 Mo10 O25 -4.1(12)
Mo12 O42 Mo10 O29 1.7(5)
Mo12 O42 Mo10 O32 78.8(5)
Mo12 O42 Mo10 O34 -73.5(6)
Mo12 O42 Mo10 O38 -178.2(6)
C15' C13' O52 Mn2 1.6(11)
C15' C13' O52 Mo14 -122.3(8)
C15' C13' O52 Mo15 126.0(8)
C15' C16' O48 Mn2 2.0(13)
C15' C16' O48 Mo13 126.1(9)
C15' C16' O48 Mo18 -123.8(9)
C15' C14' O59 Mn2 0.8(10)
C15' C14' O59 Mo16 -124.9(7)
C15' C14' O59 Mo17 125.3(8)
C10' C9' O47 Mn2 -0.2(14)
C10' C9' O47 Mo13 122.1(10)
C10' C9' O47 Mo14 -125.8(10)
C10' C12' O66 Mn2 -0.6(11)
C10' C12' O66 Mo17 121.8(9)
C10' C12' O66 Mo18 -124.6(8)
C10' C11' O55 Mn2 1.5(14)
C10' C11' O55 Mo15 125.5(10)
C10' C11' O55 Mo16 -122.9(10)
C13' C15' C16' O48 -67.4(12)
C13' C15' C14' O59 66.8(10)
C16' C15' C13' O52 64.0(11)
C16' C15' C14' O59 -65.0(11)
C14' C15' C13' O52 -67.7(11)
C14' C15' C16' O48 64.1(13)
N4 C15' C13' O52 -179.6(8)
N4 C15' C16' O48 175.5(10)
N4 C15' C14' O59 -178.6(8)
O47 C9' C10' C12' -65.1(13)
O47 C9' C10' C11' 64.5(14)
O47 C9' C10' N3 -179.3(10)
O55 C11' C10' C9' -66.3(14)
O55 C11' C10' C12' 62.9(13)
O55 C11' C10' N3 179.7(11)
O66 C12' C10' C9' 65.4(12)
O66 C12' C10' C11' -62.2(12)
O66 C12' C10' N3 179.3(8)
Mo17 O60 Mo16 O55 94.7(4)
Mo17 O60 Mo16 O56 59.9(8)
Mo17 O60 Mo16 O57 -67.7(5)
Mo17 O60 Mo16 O58 -174.6(5)
Mo17 O60 Mo16 O59 22.5(4)
Mo17 O63 Mo18 O46 62.5(7)
Mo17 O63 Mo18 O48 96.5(5)
Mo17 O63 Mo18 O64 -173.0(5)
Mo17 O63 Mo18 O65 -63.9(6)
Mo17 O63 Mo18 O66 24.1(4)
Mo19 O67 Mo22 O71 3.8(4)
Mo19 O67 Mo22 O76 -72.5(4)
Mo19 O67 Mo22 O79 -176.0(4)
Mo19 O67 Mo22 O80 81.2(4)
Mo19 O67 Mo22 O81 7.5(11)
Mo19 O68 Mo23 O71 1.0(3)
Mo19 O68 Mo23 O74 76.9(4)
Mo19 O68 Mo23 O80 -76.4(4)
Mo19 O68 Mo23 O82 -179.8(4)
Mo19 O68 Mo23 O83 1.2(9)
Mo22 O81 Mo24 O71 -1.7(4)
Mo22 O81 Mo24 O77 -77.7(5)
Mo22 O81 Mo24 O78 -11.3(11)
Mo22 O81 Mo24 O83 76.0(5)
Mo22 O81 Mo24 O84 -179.4(5)
Mo23 O83 Mo24 O71 0.3(4)
Mo23 O83 Mo24 O77 -0.3(10)
Mo23 O83 Mo24 O78 75.1(5)
Mo23 O83 Mo24 O81 -77.0(4)
Mo23 O83 Mo24 O84 179.4(4)
Mo24 O77 Mo21 O69 -2.6(10)
Mo24 O77 Mo21 O71 -0.3(4)
Mo24 O77 Mo21 O73 77.7(5)
Mo24 O77 Mo21 O75 179.8(4)
Mo24 O77 Mo21 O76 -76.1(5)
C29 C30 C31 C32 -155(3)
C17 C18 C19 C20 -174.4(19)
C18 C17 N6 C29 65.1(18)
C18 C17 N6 C21 -45(2)
C18 C17 N6 C25 -176.2(15)
C21 C22 C23 C24 -177(3)
C22 C21 N6 C29 -179.9(19)
C22 C21 N6 C17 -76(2)
C22 C21 N6 C25 52(3)
C30 C29 N6 C17 161.4(18)
C30 C29 N6 C21 -77(2)
C30 C29 N6 C25 50(2)
C30 C31 C32 C47A 160(14)
C25 C26 C27 C28A 148(16)
C26 C25 N6 C29 49(2)
C26 C25 N6 C17 -55(2)
C26 C25 N6 C21 171.2(16)
C41 C42 C43 C44 -178(2)
C42 C41 N7 C45 -65(3)
C42 C41 N7 C37 -175(2)
C42 C41 N7 C33 59(3)
C45 C46 C46A C47 112(2)
C45 C46 C46A C47A 110(3)
C45 C46 C47 C46A -72(2)
C45 C46 C47 C47A -70(3)
C45 C46A C47A C32 -85(4)
C45 C46A C47A C46 74(2)
C45 C46A C47A C47 76(3)
C46 C45 C46A C47 -45(2)
C46 C45 C46A C47A -91(4)
C46 C45 N7 C41 -62(3)
C46 C45 N7 C37 50(3)
C46 C45 N7 C33 168(2)
C46 C46A C47A C32 -159(4)
C46 C46A C47A C47 2(3)
C46 C47 C47A C32 145(7)
C46 C47 C47A C46A -2(2)
C46A C45 C46 C47 92(4)
C46A C45 C46 C47A 48(2)
C46A C45 N7 C41 -22(3)
C46A C45 N7 C37 91(2)
C46A C45 N7 C33 -151(2)
C46A C46 C47 C47A 2(3)
C46A C47 C47A C32 146(9)
C46A C47 C47A C46 2(2)
C47 C46 C46A C45 -112(2)
C47 C46 C46A C47A -2(3)
C47 C46A C47A C32 -161(5)
C47 C46A C47A C46 -2(3)
C47A C46 C46A C45 -110(3)
C47A C46 C46A C47 2(3)
C47A C46 C47 C46A -2(3)
C37 C38 C39 C40 -165(2)
C38 C37 N7 C41 -173(2)
C38 C37 N7 C45 69(2)
C38 C37 N7 C33 -45(3)
C33 C34 C35 C36 -77(2)
C34 C33 N7 C41 44(2)
C34 C33 N7 C45 171.1(17)
C34 C33 N7 C37 -78(2)
N6 C29 C30 C31 -176.6(18)
N6 C17 C18 C19 166.9(16)
N6 C21 C22 C23 173.8(18)
N6 C25 C26 C27 -159.4(17)
N7 C41 C42 C43 167(2)
N7 C45 C46 C46A 86(3)
N7 C45 C46 C47 179(2)
N7 C45 C46 C47A 134(2)
N7 C45 C46A C46 -111(3)
N7 C45 C46A C47 -155.8(17)
N7 C45 C46A C47A 158(2)
N7 C37 C38 C39 -171(2)
N7 C33 C34 C35 -178.3(15)
C94A C93A N10 C89 -174(3)
C94A C93A N10 C81 68(5)
C94A C93A N10 C85 -63(4)
C93A C94A C95 C96 177(3)
C89 C90 C91 C92 175.4(17)
C90 C89 N10 C93A 165(3)
C90 C89 N10 C81 -58(2)
C90 C89 N10 C85 55(2)
C90 C89 N10 C93 -163(3)
C81 C82 C83 C84 -165(3)
C82 C81 N10 C93A 53(4)
C82 C81 N10 C89 -60(2)
C82 C81 N10 C85 -175.7(18)
C82 C81 N10 C93 41(3)
C85 C86 C87 C88 -83.3(18)
C86 C85 N10 C93A -43(3)
C86 C85 N10 C89 60(2)
C86 C85 N10 C81 173.5(17)
C86 C85 N10 C93 -62(4)
C93 C94 C95 C96 166(3)
C94 C93 N10 C89 -175(3)
C94 C93 N10 C81 77(3)
C94 C93 N10 C85 -49(5)
C95 C94A C93A N10 -154(4)
N10 C89 C90 C91 -162.6(15)
N10 C81 C82 C83 -160(2)
N10 C85 C86 C87 166.8(19)
N10 C93 C94 C95 135(4)
C121 C122 C123 C124 -173.7(15)
C122 C121 N12 C125 177.7(17)
C122 C121 N12 C117 67(2)
C122 C121 N12 C113 -56(2)
C125 C126 C127 C128 -174(3)
C125 C126 C127 C99A 152(3)
C126 C125 N12 C121 81(2)
C126 C125 N12 C117 -169(2)
C126 C125 N12 C113 -29(3)
C126 C127 C99A C128 53(5)
C117 C118 C119 C120 168(2)
C118 C117 N12 C121 60(3)
C118 C117 N12 C125 -50(3)
C118 C117 N12 C113 168(2)
C113 C114 C115 C116 -102(3)
C114 C113 N12 C121 176.2(17)
C114 C113 N12 C125 -71(3)
C114 C113 N12 C117 65(3)
N12 C121 C122 C123 151.0(16)
N12 C125 C126 C127 -171.0(19)
N12 C117 C118 C119 173(2)
N12 C113 C114 C115 -157(2)
C1 C2 C3 C4 171.8(18)
C2 C1 N5 C5 82.2(19)
C2 C1 N5 C13 -47(2)
C2 C1 N5 C9 -162.5(16)
C5 C6 C7 C8 172(3)
C6 C5 N5 C1 85(8)
C6 C5 N5 C13 -159(7)
C6 C5 N5 C9 -31(8)
C13 C14 C15 C16 -177(2)
C14 C13 N5 C1 -82(2)
C14 C13 N5 C5 159.4(19)
C14 C13 N5 C9 32(3)
C9 C10 C11 C12 75(3)
C10 C9 N5 C1 173.6(17)
C10 C9 N5 C5 -71(2)
C10 C9 N5 C13 64(2)
N5 C1 C2 C3 -170.1(16)
N5 C5 C6 C7 -171(6)
N5 C13 C14 C15 170.5(18)
N5 C9 C10 C11 -170.9(17)
C69 C70 C71 C72 170(2)
C70 C69 N9 C65 -56(3)
C70 C69 N9 C73 -178.7(18)
C70 C69 N9 C77 58(2)
C65 C66 C67 C68 -173(3)
C66 C65 N9 C69 -50(2)
C66 C65 N9 C73 77(2)
C66 C65 N9 C77 -170.5(17)
C73 C74 C75 C76 -65(3)
C74 C73 N9 C69 -174.2(17)
C74 C73 N9 C65 55(2)
C74 C73 N9 C77 -50(2)
C77 C78 C79 C80A -74.0(18)
C77 C78 C79 C80 -171(3)
C78 C77 N9 C69 63.2(18)
C78 C77 N9 C65 -170.2(15)
C78 C77 N9 C73 -62.2(19)
C78 C79 C80A C80 -109(2)
C78 C79 C80 C80A 114(2)
N9 C69 C70 C71 176.9(17)
N9 C65 C66 C67 166.5(18)
N9 C73 C74 C75 178.3(19)
N9 C77 C78 C79 -176.0(14)
C61 C62 C63 C64 -177.1(15)
C62 C61 N8 C53 -60.9(19)
C62 C61 N8 C57 53(2)
C62 C61 N8 C49 179.4(15)
C53 C54 C55 C56 -172.0(17)
C54 C53 N8 C61 -59(2)
C54 C53 N8 C57 178.8(16)
C54 C53 N8 C49 56(2)
C57 C58 C59 C60 -159(2)
C58 C57 N8 C61 64.1(18)
C58 C57 N8 C53 -178.1(14)
C58 C57 N8 C49 -57(2)
C49 C50 C51 C52 -88(2)
C50 C49 N8 C61 -177.2(16)
C50 C49 N8 C53 65(2)
C50 C49 N8 C57 -50(2)
N8 C61 C62 C63 -179.5(13)
N8 C53 C54 C55 -174.1(15)
N8 C57 C58 C59 -159.2(17)
N8 C49 C50 C51 -178.5(16)
C97 C98 C99 C100 165.5(12)
C98 C97 N11 C101 -72.3(10)
C98 C97 N11 C105 162.9(9)
C98 C97 N11 C109 46.5(11)
C101 C102 C103 C104 178.0(11)
C102 C101 N11 C97 -171.6(9)
C102 C101 N11 C105 -50.7(12)
C102 C101 N11 C109 68.7(11)
C105 C106 C107 C108 -176.1(15)
C106 C105 N11 C97 69.4(10)
C106 C105 N11 C101 -51.7(11)
C106 C105 N11 C109 -172.0(8)
C109 C110 C111 C112 -176.9(9)
C110 C109 N11 C97 57.2(11)
C110 C109 N11 C101 175.9(8)
C110 C109 N11 C105 -60.0(10)
N11 C97 C98 C99 169.3(9)
N11 C101 C102 C103 -178.6(9)
N11 C105 C106 C107 175.7(10)
N11 C109 C110 C111 -173.1(8)

loop_
_smtbx_masks_void_nr
_smtbx_masks_void_average_x
_smtbx_masks_void_average_y
_smtbx_masks_void_average_z
_smtbx_masks_void_volume
_smtbx_masks_void_count_electrons
1 -0.539 -0.012 -0.012 5719.7 389.9
2 0.266 0.048 0.482 12.3 4.0
3 0.245 0.833 0.283 10.2 0.0
4 0.734 0.952 0.518 12.3 3.7
5 0.755 0.167 0.717 10.2 0.0
